data_7704611
loop_
_publ_author_name
'Zhang, Yan'
'Wang, Dan'
'Zeng, Baoxing'
'Chen, Lijuan'
'Zhao, Junwei'
'Yang, Guo-Yu'

_publ_section_title
;
 An unprecedented polyhydroxycarboxylic acid ligand bridged
 multi-Eu<sup>III</sup> incorporated tellurotungstate and its luminescence
 properties.
;
_journal_issue 26
_journal_name_full 'Dalton transactions (Cambridge, England : 2003)'
_journal_page_first 8933
_journal_page_last 8948
_journal_paper_doi 10.1039/d0dt00729c
_journal_volume 49
_journal_year 2020
_chemical_formula_moiety 'C24 H31 Eu4 K2 O177 Te4 W42, 15(O)'
_chemical_formula_sum 'C24 H170 Eu4 K14 O236 Te4 W42'
_chemical_formula_weight 13622.93
_space_group_crystal_system hexagonal
_space_group_IT_number 169
_space_group_name_Hall 'P 61'
_space_group_name_H-M_alt 'P 61'
_atom_sites_solution_hydrogens geom
_atom_sites_solution_primary iterative
_audit_creation_date 2020-04-28
_audit_creation_method
;
Olex2 1.2
(compiled 2018.05.29 svn.r3508 for OlexSys, GUI svn.r5506)
;
_audit_update_record
;
2020-04-29 deposited with the CCDC.	2020-06-04 downloaded from the CCDC.
;
_cell_angle_alpha 90
_cell_angle_beta 90
_cell_angle_gamma 120
_cell_formula_units_Z 6
_cell_length_a 44.9573(17)
_cell_length_b 44.9573(17)
_cell_length_c 25.3111(9)
_cell_measurement_reflns_used 9721
_cell_measurement_temperature 294(2)
_cell_measurement_theta_max 25.09
_cell_measurement_theta_min 2.47
_cell_volume 44304(3)
_computing_cell_refinement 'SAINT V8.38A (?, 2016)'
_computing_data_collection 'Bruker APEX2'
_computing_data_reduction 'SAINT V8.38A (?, 2016)'
_computing_molecular_graphics 'Olex2 (Dolomanov et al., 2009)'
_computing_publication_material 'Olex2 (Dolomanov et al., 2009)'
_computing_structure_refinement 'ShelXL (Sheldrick, 2015)'
_computing_structure_solution 'olex2.solve (Bourhis et al., 2015)'
_diffrn_ambient_temperature 294.61
_diffrn_measured_fraction_theta_full 0.999
_diffrn_measured_fraction_theta_max 0.999
_diffrn_measurement_device_type 'Bruker APEX-II CCD'
_diffrn_measurement_method '\f and \w scans'
_diffrn_radiation_monochromator graphite
_diffrn_radiation_type MoK\a
_diffrn_radiation_wavelength 0.71073
_diffrn_reflns_av_R_equivalents 0.0769
_diffrn_reflns_av_unetI/netI 0.0819
_diffrn_reflns_Laue_measured_fraction_full 0.999
_diffrn_reflns_Laue_measured_fraction_max 0.999
_diffrn_reflns_limit_h_max 45
_diffrn_reflns_limit_h_min -53
_diffrn_reflns_limit_k_max 53
_diffrn_reflns_limit_k_min -53
_diffrn_reflns_limit_l_max 30
_diffrn_reflns_limit_l_min -30
_diffrn_reflns_number 236689
_diffrn_reflns_point_group_measured_fraction_full 0.998
_diffrn_reflns_point_group_measured_fraction_max 0.998
_diffrn_reflns_theta_full 25.000
_diffrn_reflns_theta_max 25.000
_diffrn_reflns_theta_min 2.122
_diffrn_standards_number 0
_exptl_absorpt_coefficient_mu 17.798
_exptl_absorpt_correction_T_max 0.7457
_exptl_absorpt_correction_T_min 0.1764
_exptl_absorpt_correction_type multi-scan
_exptl_absorpt_process_details
;
SADABS-2016/2 (Bruker,2016/2) was used for absorption correction.
wR2(int) was 0.1662 before and 0.0775 after correction.
The Ratio of minimum to maximum transmission is 0.2366.
The \l/2 correction factor is Not present.
;
_exptl_crystal_colour colorless
_exptl_crystal_density_diffrn 3.064
_exptl_crystal_density_method 'not measured'
_exptl_crystal_description rod
_exptl_crystal_F_000 36216
_exptl_crystal_size_max 0.32
_exptl_crystal_size_mid 0.14
_exptl_crystal_size_min 0.04
_refine_diff_density_max 0.932
_refine_diff_density_min -0.965
_refine_diff_density_rms 0.151
_refine_ls_abs_structure_details
;
 Refined as an inversion twin.
;
_refine_ls_abs_structure_Flack 0.232(5)
_refine_ls_extinction_method none
_refine_ls_goodness_of_fit_ref 1.039
_refine_ls_hydrogen_treatment constr
_refine_ls_matrix_type full
_refine_ls_number_parameters 2345
_refine_ls_number_reflns 51926
_refine_ls_number_restraints 122
_refine_ls_restrained_S_all 1.040
_refine_ls_R_factor_all 0.0607
_refine_ls_R_factor_gt 0.0408
_refine_ls_shift/su_max 0.002
_refine_ls_shift/su_mean 0.000
_refine_ls_structure_factor_coef Fsqd
_refine_ls_weighting_details 'w=1/[\s^2^(Fo^2^)+(0.0167P)^2^] where P=(Fo^2^+2Fc^2^)/3'
_refine_ls_weighting_scheme calc
_refine_ls_wR_factor_gt 0.0857
_refine_ls_wR_factor_ref 0.0902
_reflns_Friedel_coverage 0.949
_reflns_Friedel_fraction_full 0.997
_reflns_Friedel_fraction_max 0.997
_reflns_number_gt 39496
_reflns_number_total 51926
_reflns_threshold_expression 'I > 2\s(I)'
_cod_data_source_file d0dt00729c2.cif
_cod_data_source_block 1
_cod_depositor_comments 'Adding full bibliography for 7704611.cif.'
_cod_original_cell_volume 44304(4)
_cod_database_code 7704611
_shelx_shelxl_version_number 2018/3
_shelx_space_group_comment
;
The symmetry employed for this shelxl refinement is uniquely defined
by the following loop, which should always be used as a source of
symmetry information in preference to the above space-group names.
They are only intended as comments.
;
_shelx_estimated_absorpt_t_max 0.536
_shelx_estimated_absorpt_t_min 0.070
_olex2_refinement_description
;
1. Twinned data refinement
 Scales: 0.768(5)
 0.232(5)
2. Fixed Uiso
 At 1.2 times of:
  All C(H) groups, All C(H,H) groups
 At 1.5 times of:
  All O(H) groups
3. Restrained distances
 C6-O155 = C13-O167
 1.35 with sigma of 0.01
 C3-C4
 1.5 with sigma of 0.01
 Eu1-C4
 3.4 with sigma of 0.01
 O170-C24 = O171-C19
 1.25 with sigma of 0.01
 O9W-O17W
 2.7 with sigma of 0.01
4. Uiso/Uaniso restraints and constraints
Uanis(O153) \\sim Ueq, Uanis(C11) \\sim Ueq, Uanis(C13) \\sim Ueq, Uanis(C16)
\\sim Ueq, Uanis(C20) \\sim Ueq, Uanis(O75) \\sim Ueq, Uanis(O104) \\sim Ueq,
Uanis(O105) \\sim Ueq, Uanis(O75) \\sim Ueq, Uanis(O24) \\sim Ueq, Uanis(O164)
\\sim Ueq: with sigma of 0.01 and sigma for terminal atoms of 0.02
Uanis(O44) \\sim Ueq, Uanis(O144) \\sim Ueq, Uanis(C23) \\sim Ueq, Uanis(O164)
\\sim Ueq, Uanis(O35) \\sim Ueq, Uanis(O93) \\sim Ueq, Uanis(O119) \\sim Ueq,
Uanis(O124) \\sim Ueq, Uanis(O135) \\sim Ueq, Uanis(O144) \\sim Ueq, Uanis(C10)
\\sim Ueq: with sigma of 0.01 and sigma for terminal atoms of 0.02
Uanis(O105) \\sim Ueq: with sigma of 0.001 and sigma for terminal atoms of 0.002
5. Rigid body (RIGU) restrains
 O119, O144
 with sigma for 1-2 distances of 0.001 and sigma for 1-3 distances of 0.001
6. Others
 Fixed Uiso: O155(0.08762) O158(0.08123) O167(0.08048) C6(0.08194)
7.a Ternary CH refined with riding coordinates:
 C2(H2), C3(H3), C4(H4), C5(H5), C8(H8), C9(H9), C10(H10), C11(H11), C14(H14),
 C15(H15), C16(H16), C17(H17), C20(H20), C21(H21), C22(H22), C23(H23)
7.b Secondary CH2 refined with riding coordinates:
 C6(H6A,H6B), C12(H12A,H12B), C13(H13A,H13B), C19(H19A,H19B)
7.c Tetrahedral OH refined with riding coordinates:
 O82(H82), O144(H144), O155(H155), O167(H167), O168(H168), O170(H170),
 O171(H171)
;
_olex2_submission_special_instructions 'No special instructions were received'

loop_
_space_group_symop_operation_xyz
'x, y, z'
'-y, x-y, z+1/3'
'-x+y, -x, z+2/3'
'-x, -y, z+1/2'
'y, -x+y, z+5/6'
'x-y, x, z+1/6'

loop_
_atom_site_label
_atom_site_type_symbol
_atom_site_fract_x
_atom_site_fract_y
_atom_site_fract_z
_atom_site_U_iso_or_equiv
_atom_site_adp_type
_atom_site_occupancy
_atom_site_site_symmetry_order
_atom_site_calc_flag
_atom_site_refinement_flags_posn
_atom_site_refinement_flags_adp
_atom_site_refinement_flags_occupancy
_atom_site_disorder_assembly
_atom_site_disorder_group
W1 W -0.27121(3) 0.60852(3) -0.05287(4) 0.0472(2) Uani 1 1 d . . . . .
W2 W -0.25239(2) 0.55835(3) 0.31311(4) 0.0453(2) Uani 1 1 d . . . . .
W3 W -0.26394(2) 0.64004(2) 0.11966(3) 0.0424(2) Uani 1 1 d . . . . .
W4 W -0.31563(2) 0.51500(2) 0.05450(3) 0.0414(2) Uani 1 1 d . . . . .
W5 W -0.20304(3) 0.51228(3) 0.00053(4) 0.0513(3) Uani 1 1 d . . . . .
W6 W -0.38283(2) 0.50437(2) 0.27848(3) 0.0409(2) Uani 1 1 d . . . . .
W7 W -0.28751(3) 0.45191(3) 0.00748(4) 0.0511(3) Uani 1 1 d . . . . .
W8 W -0.45642(3) 0.52219(3) 0.30100(4) 0.0528(3) Uani 1 1 d . . . . .
W9 W -0.36166(3) 0.66671(3) 0.06644(4) 0.0529(3) Uani 1 1 d . . . . .
W10 W -0.24135(3) 0.45893(3) -0.10430(4) 0.0594(3) Uani 1 1 d . . . . .
W11 W -0.40838(3) 0.59175(3) 0.37803(4) 0.0601(3) Uani 1 1 d . . . . .
W12 W -0.36787(3) 0.64048(3) -0.07240(4) 0.0584(3) Uani 1 1 d . . . . .
W13 W -0.31168(3) 0.54131(3) -0.15643(4) 0.0587(3) Uani 1 1 d . . . . .
W14 W -0.46167(3) 0.44248(3) 0.35181(4) 0.0502(3) Uani 1 1 d . . . . .
W15 W -0.42685(3) 0.43903(3) 0.46870(4) 0.0553(3) Uani 1 1 d . . . . .
W16 W -0.28715(3) 0.71068(3) 0.13465(4) 0.0540(3) Uani 1 1 d . . . . .
W17 W -0.48799(3) 0.53032(3) 0.42001(5) 0.0650(3) Uani 1 1 d . . . . .
W18 W -0.33570(3) 0.50048(3) 0.43631(4) 0.0485(3) Uani 1 1 d . . . . .
W19 W -0.30916(3) 0.40050(3) 0.41539(5) 0.0661(3) Uani 1 1 d . . . . .
W20 W -0.16855(3) 0.58800(3) -0.08511(4) 0.0529(3) Uani 1 1 d . . . . .
W21 W -0.24174(3) 0.44662(3) 0.31631(5) 0.0628(3) Uani 1 1 d . . . . .
W22 W -0.21912(3) 0.60440(3) -0.16677(4) 0.0586(3) Uani 1 1 d . . . . .
W23 W -0.34312(3) 0.47161(3) -0.07625(4) 0.0553(3) Uani 1 1 d . . . . .
W24 W -0.21061(3) 0.72589(3) 0.05772(4) 0.0577(3) Uani 1 1 d . . . . .
W25 W -0.37034(3) 0.58881(3) 0.50449(4) 0.0667(3) Uani 1 1 d . . . . .
W26 W -0.31973(3) 0.44094(3) 0.52154(4) 0.0700(3) Uani 1 1 d . . . . .
W27 W -0.49696(3) 0.44836(3) 0.46622(4) 0.0576(3) Uani 1 1 d . . . . .
W28 W -0.18388(3) 0.53198(3) 0.32152(4) 0.0615(3) Uani 1 1 d . . . . .
W29 W -0.20656(3) 0.53630(3) -0.19303(4) 0.0623(3) Uani 1 1 d . . . . .
W30 W -0.21488(3) 0.70273(3) -0.07095(4) 0.0608(3) Uani 1 1 d . . . . .
W31 W -0.19797(3) 0.57656(3) 0.43318(4) 0.0661(3) Uani 1 1 d . . . . .
W32 W -0.44912(3) 0.52574(3) 0.54916(4) 0.0690(3) Uani 1 1 d . . . . .
W33 W -0.17977(3) 0.47699(4) 0.41110(5) 0.0766(4) Uani 1 1 d . . . . .
W34 W -0.30994(3) 0.72422(3) -0.10735(5) 0.0703(4) Uani 1 1 d . . . . .
W35 W -0.37865(3) 0.51456(3) 0.55453(4) 0.0663(3) Uani 1 1 d . . . . .
W36 W -0.22686(3) 0.76865(3) -0.03683(5) 0.0703(3) Uani 1 1 d . . . . .
W37 W -0.30600(3) 0.75005(3) 0.03492(5) 0.0640(3) Uani 1 1 d . . . . .
W38 W -0.29960(3) 0.47513(3) -0.18687(4) 0.0628(3) Uani 1 1 d . . . . .
W39 W -0.24853(3) 0.43106(4) 0.51394(5) 0.0847(4) Uani 1 1 d . . . . .
W40 W -0.25980(3) 0.53460(3) 0.52568(4) 0.0706(4) Uani 1 1 d . . . . .
W41 W -0.29648(3) 0.65829(3) -0.14488(4) 0.0638(3) Uani 1 1 d . . . . .
W42 W -0.19008(3) 0.52490(4) 0.52179(5) 0.0841(4) Uani 1 1 d . . . . .
Eu1 Eu -0.31656(3) 0.59175(3) 0.36938(4) 0.0490(3) Uani 1 1 d D . . . .
Eu2 Eu -0.32969(3) 0.45315(3) 0.29988(4) 0.0456(3) Uani 1 1 d . . . . .
Eu3 Eu -0.21145(3) 0.59433(3) 0.05620(4) 0.0433(3) Uani 1 1 d . . . . .
Eu4 Eu -0.35728(3) 0.57823(3) 0.03811(4) 0.0447(3) Uani 1 1 d . . . . .
Te1 Te -0.40507(4) 0.51896(4) 0.41318(6) 0.0465(4) Uani 1 1 d . . . . .
Te2 Te -0.26047(4) 0.49209(4) 0.40842(6) 0.0544(4) Uani 1 1 d . . . . .
Te3 Te -0.25788(4) 0.53518(4) -0.06260(6) 0.0456(4) Uani 1 1 d . . . . .
Te4 Te -0.29082(4) 0.67148(4) 0.00240(6) 0.0485(4) Uani 1 1 d . . . . .
K1 K -0.30406(15) 0.55444(16) 0.1886(3) 0.0710(17) Uani 1 1 d . . . . .
K2 K -0.09985(18) 0.54358(19) 0.0447(4) 0.107(3) Uani 1 1 d . . . . .
O1W O -0.2737(5) 0.6030(4) 0.4349(6) 0.071(5) Uani 1 1 d . . . . .
O2W O -0.3878(4) 0.4163(5) 0.3375(6) 0.070(5) Uani 1 1 d . . . . .
O3W O -0.3710(4) 0.5425(4) -0.0411(6) 0.056(4) Uani 1 1 d . . . . .
O4W O -0.1831(4) 0.6550(4) 0.0231(6) 0.063(5) Uani 1 1 d . . . . .
O5W O -0.3599(9) 0.3336(9) 0.3031(12) 0.180(13) Uiso 1 1 d . . . . .
O6W O -0.3167(8) 0.4891(7) -0.3427(10) 0.151(11) Uani 1 1 d . . . . .
O7W O -0.4748(8) 0.3133(8) 0.4922(12) 0.159(11) Uiso 1 1 d . . . . .
O8W O -0.1241(9) 0.6870(9) -0.0419(12) 0.174(12) Uiso 1 1 d . . . . .
O9W O 0.1461(8) 0.8479(8) 0.3124(8) 0.172(12) Uiso 1 1 d D . . . .
O10W O 0.3923(7) 0.8345(7) 0.0640(9) 0.120(8) Uani 1 1 d . . . . .
O11W O 0.1261(8) 0.5391(8) 0.2402(11) 0.149(10) Uiso 1 1 d . . . . .
O12W O -0.0336(6) 0.3692(7) -0.1055(9) 0.123(9) Uani 1 1 d . . . . .
O13W O -0.2236(7) 0.3920(7) 0.6657(9) 0.131(9) Uani 1 1 d . . . . .
O14W O -0.0105(4) 0.5502(4) 0.0039(8) 0.078(6) Uani 1 1 d . . . . .
O15W O 0.1079(5) 0.5706(6) 0.1730(9) 0.103(7) Uani 1 1 d . . . . .
O16W O -0.1059(4) 0.5988(4) 0.0153(7) 0.071(5) Uani 1 1 d . . . . .
O17W O 0.1492(5) 0.8636(5) 0.4157(7) 0.093(6) Uani 1 1 d D . . . .
O18W O -0.4042(3) 0.3581(3) 0.4941(4) 0.025(3) Uani 1 1 d . . . . .
O19W O -0.4065(8) 0.3568(8) 0.3911(11) 0.154(11) Uiso 1 1 d . . . . .
O20W O -0.2385(7) 0.3733(8) 0.3924(11) 0.150(10) Uiso 1 1 d . . . . .
O1 O -0.3082(4) 0.6765(4) -0.0635(5) 0.039(4) Uani 1 1 d . . . . .
O2 O -0.3620(4) 0.4674(4) 0.0518(5) 0.061(5) Uani 1 1 d . . . . .
O3 O -0.3732(4) 0.5232(4) 0.2084(5) 0.047(4) Uani 1 1 d . . . . .
O4 O -0.2104(4) 0.5732(4) -0.2181(5) 0.055(4) Uani 1 1 d . . . . .
O5 O -0.3219(3) 0.5011(3) 0.1249(5) 0.039(3) Uani 1 1 d . . . . .
O6 O -0.3989(4) 0.5944(4) 0.4502(6) 0.060(4) Uani 1 1 d . . . . .
O7 O -0.2347(4) 0.6178(4) -0.1132(6) 0.061(5) Uani 1 1 d . . . . .
O8 O -0.5007(4) 0.4254(4) 0.3948(5) 0.047(4) Uani 1 1 d . . . . .
O9 O -0.4020(4) 0.6498(5) 0.0904(6) 0.064(5) Uani 1 1 d . . . . .
O10 O -0.3372(4) 0.5387(4) 0.0568(5) 0.049(4) Uani 1 1 d . . . . .
O11 O -0.2019(4) 0.4468(4) 0.3567(7) 0.068(5) Uani 1 1 d . . . . .
O12 O -0.2239(4) 0.5563(4) -0.1147(6) 0.047(4) Uani 1 1 d . . . . .
O13 O -0.4078(3) 0.5198(4) 0.0539(6) 0.055(4) Uani 1 1 d . . . . .
O14 O -0.2863(4) 0.6712(4) 0.1363(6) 0.053(4) Uani 1 1 d . . . . .
O15 O -0.2494(5) 0.6915(5) -0.1235(6) 0.080(6) Uani 1 1 d . . . . .
O16 O -0.2942(4) 0.5650(4) -0.0915(5) 0.043(4) Uani 1 1 d . . . . .
O17 O -0.2498(3) 0.4978(3) -0.0528(6) 0.045(4) Uani 1 1 d . . . . .
O18 O -0.3494(4) 0.7166(4) 0.0523(7) 0.064(5) Uani 1 1 d . . . . .
O19 O -0.2764(4) 0.6234(4) 0.1900(6) 0.061(5) Uani 1 1 d . . . . .
O20 O -0.2257(4) 0.4880(4) 0.3786(6) 0.057(4) Uani 1 1 d . . . . .
O21 O -0.3588(4) 0.4841(4) 0.2746(5) 0.052(4) Uani 1 1 d . . . . .
O22 O -0.3179(4) 0.5068(5) -0.2061(6) 0.066(5) Uani 1 1 d . . . . .
O23 O -0.2673(4) 0.5704(5) -0.1820(6) 0.067(5) Uani 1 1 d . . . . .
O24 O -0.4424(4) 0.4759(4) 0.4268(5) 0.045(4) Uani 1 1 d . U . . .
O25 O -0.2814(4) 0.4538(5) -0.1488(5) 0.062(5) Uani 1 1 d . . . . .
O26 O -0.2417(4) 0.7300(4) 0.0970(7) 0.061(5) Uani 1 1 d . . . . .
O27 O -0.2417(4) 0.6188(4) 0.1016(5) 0.055(4) Uani 1 1 d . . . . .
O28 O -0.3288(4) 0.4809(5) 0.3781(5) 0.059(5) Uani 1 1 d . . . . .
O29 O -0.2065(4) 0.4787(5) -0.0578(7) 0.076(5) Uani 1 1 d . . . . .
O30 O -0.1781(4) 0.5594(5) 0.3810(6) 0.069(5) Uani 1 1 d . . . . .
O31 O -0.4142(4) 0.4774(4) 0.3308(5) 0.058(5) Uani 1 1 d . . . . .
O32 O -0.4771(4) 0.4137(4) 0.3003(6) 0.069(5) Uani 1 1 d . . . . .
O33 O -0.3948(5) 0.6334(4) 0.3618(7) 0.072(6) Uani 1 1 d . . . . .
O34 O -0.1720(5) 0.5718(5) 0.4841(8) 0.090(6) Uani 1 1 d . . . . .
O35 O -0.2728(4) 0.4583(4) 0.3022(6) 0.054(4) Uani 1 1 d . U . . .
O36 O -0.3396(4) 0.4599(4) 0.4806(5) 0.049(4) Uani 1 1 d . . . . .
O37 O -0.2942(4) 0.4810(4) 0.0449(5) 0.040(4) Uani 1 1 d . . . . .
O38 O -0.1493(4) 0.5586(5) 0.2804(6) 0.066(5) Uani 1 1 d . . . . .
O39 O -0.4039(4) 0.5310(4) 0.4836(6) 0.063(5) Uani 1 1 d . . . . .
O40 O -0.3653(5) 0.5060(6) 0.6111(6) 0.090(7) Uani 1 1 d . . . . .
O41 O -0.3055(4) 0.6979(4) 0.0416(6) 0.060(5) Uani 1 1 d . . . . .
O42 O -0.1703(4) 0.5135(4) 0.0405(7) 0.057(4) Uani 1 1 d . . . . .
O43 O -0.3372(4) 0.6872(4) 0.1316(5) 0.049(4) Uani 1 1 d . . . . .
O44 O -0.3345(4) 0.4023(4) 0.4803(7) 0.070(5) Uani 1 1 d . U . . .
O45 O -0.2415(4) 0.4701(4) 0.0305(5) 0.055(4) Uani 1 1 d . . . . .
O46 O -0.2013(4) 0.7499(4) -0.0775(7) 0.070(5) Uani 1 1 d . . . . .
O47 O -0.2848(4) 0.5145(4) 0.3002(6) 0.052(4) Uani 1 1 d . . . . .
O48 O -0.1755(5) 0.6170(4) -0.1357(6) 0.069(5) Uani 1 1 d . . . . .
O49 O -0.1849(3) 0.5980(4) -0.0298(5) 0.041(4) Uani 1 1 d . . . . .
O50 O -0.4342(4) 0.5352(4) 0.3867(7) 0.071(5) Uani 1 1 d . . . . .
O51 O -0.3748(4) 0.4186(4) 0.2309(6) 0.049(4) Uani 1 1 d . . . . .
O52 O -0.3195(4) 0.5078(4) -0.0226(6) 0.053(4) Uani 1 1 d . . . . .
O53 O -0.2481(4) 0.5988(4) -0.0123(6) 0.049(4) Uani 1 1 d . . . . .
O54 O -0.4420(4) 0.4218(4) 0.3941(6) 0.053(4) Uani 1 1 d . . . . .
O55 O -0.3100(4) 0.4136(4) 0.0383(6) 0.055(4) Uani 1 1 d . . . . .
O56 O -0.4190(4) 0.4078(4) 0.4874(6) 0.068(5) Uani 1 1 d . . . . .
O57 O -0.2060(4) 0.6071(4) 0.3131(6) 0.052(4) Uani 1 1 d . . . . .
O58 O -0.4577(5) 0.5770(4) 0.4055(7) 0.070(5) Uani 1 1 d . . . . .
O59 O -0.2151(4) 0.5397(4) 0.0292(5) 0.050(4) Uani 1 1 d . . . . .
O60 O -0.1846(5) 0.6996(5) -0.1078(7) 0.074(5) Uani 1 1 d . . . . .
O61 O -0.1932(5) 0.5271(5) -0.2527(8) 0.084(6) Uani 1 1 d . . . . .
O62 O -0.1764(4) 0.7379(4) 0.0984(7) 0.065(5) Uani 1 1 d . . . . .
O63 O -0.3533(4) 0.6318(4) 0.0643(6) 0.051(4) Uani 1 1 d . . . . .
O64 O -0.4776(4) 0.4755(4) 0.5206(6) 0.068(5) Uani 1 1 d . . . . .
O65 O -0.2757(5) 0.3962(5) 0.4720(7) 0.083(6) Uani 1 1 d . . . . .
O66 O -0.3844(4) 0.4737(4) 0.4340(5) 0.052(4) Uani 1 1 d . . . . .
O67 O -0.3478(4) 0.5145(5) 0.5046(6) 0.073(6) Uani 1 1 d . . . . .
O68 O -0.2432(5) 0.4181(5) 0.2630(7) 0.081(6) Uani 1 1 d . . . . .
O69 O -0.2738(3) 0.5461(3) 0.0611(5) 0.041(4) Uani 1 1 d . . . . .
O70 O -0.2349(5) 0.4107(5) 0.5542(8) 0.092(6) Uiso 1 1 d . U . . .
O71 O -0.4715(4) 0.4754(4) 0.3225(6) 0.056(4) Uani 1 1 d . . . . .
O72 O -0.2758(5) 0.4313(4) -0.0547(8) 0.076(6) Uani 1 1 d . . . . .
O73 O -0.3551(4) 0.5414(4) 0.3088(5) 0.053(4) Uani 1 1 d . . . . .
O74 O -0.3156(4) 0.7368(4) -0.0405(6) 0.058(4) Uani 1 1 d . . . . .
O75 O -0.4925(4) 0.5180(4) 0.3467(6) 0.062(5) Uani 1 1 d . U . . .
O76 O -0.3090(5) 0.7862(5) 0.0350(8) 0.083(6) Uani 1 1 d . . . . .
O77 O -0.2299(4) 0.5762(4) 0.4850(6) 0.066(5) Uani 1 1 d . . . . .
O78 O -0.2322(4) 0.5185(4) 0.4608(7) 0.074(6) Uani 1 1 d . . . . .
O79 O -0.4168(4) 0.5243(4) 0.2801(6) 0.062(5) Uani 1 1 d . . . . .
O80 O -0.2146(4) 0.4472(5) 0.4567(8) 0.088(6) Uani 1 1 d . . . . .
O81 O -0.4216(5) 0.5114(6) 0.5822(6) 0.090(7) Uani 1 1 d . . . . .
O82 O -0.2067(5) 0.6962(5) 0.2472(8) 0.094(7) Uani 1 1 d . . . . .
H82 H -0.193354 0.689927 0.256961 0.141 Uiso 1 1 calc R . . . .
O83 O -0.2767(3) 0.5775(4) 0.3258(5) 0.042(4) Uani 1 1 d . . . . .
O84 O -0.1692(4) 0.5629(5) -0.1560(6) 0.059(5) Uani 1 1 d . . . . .
O85 O -0.4686(4) 0.5344(5) 0.4856(6) 0.067(5) Uani 1 1 d . . . . .
O86 O -0.3420(4) 0.4520(4) -0.1404(6) 0.064(5) Uani 1 1 d . . . . .
O87 O -0.2909(4) 0.5114(4) -0.1166(6) 0.058(5) Uani 1 1 d . . . . .
O88 O -0.4723(4) 0.4230(5) 0.4878(6) 0.069(5) Uani 1 1 d . . . . .
O89 O -0.4227(4) 0.4672(4) 0.2288(7) 0.060(5) Uani 1 1 d . . . . .
O90 O -0.3754(4) 0.5660(4) 0.1309(5) 0.048(4) Uani 1 1 d . . . . .
O91 O -0.5046(4) 0.4796(4) 0.4313(5) 0.057(4) Uani 1 1 d . . . . .
O92 O -0.1743(4) 0.6339(4) 0.1225(6) 0.049(4) Uani 1 1 d . . . . .
O93 O -0.2353(5) 0.4288(4) -0.1382(7) 0.077(6) Uani 1 1 d . U . . .
O94 O -0.3126(4) 0.6185(4) 0.2817(5) 0.050(4) Uani 1 1 d . . . . .
O95 O -0.2901(4) 0.5217(4) 0.4625(5) 0.062(5) Uani 1 1 d . . . . .
O96 O -0.2082(6) 0.6370(5) -0.2128(6) 0.091(7) Uani 1 1 d . . . . .
O97 O -0.3339(5) 0.3575(4) 0.3989(7) 0.068(5) Uani 1 1 d . . . . .
O98 O -0.3852(4) 0.4453(4) -0.0578(6) 0.061(5) Uani 1 1 d . . . . .
O99 O -0.2779(5) 0.4520(4) 0.4512(7) 0.077(6) Uani 1 1 d . . . . .
O100 O -0.3041(3) 0.6129(3) 0.0900(4) 0.037(3) Uani 1 1 d . . . . .
O101 O -0.2214(5) 0.5366(6) 0.5581(6) 0.089(7) Uani 1 1 d . . . . .
O102 O -0.2419(4) 0.6753(4) 0.0676(6) 0.060(5) Uani 1 1 d . . . . .
O103 O -0.2167(3) 0.5671(3) 0.1412(5) 0.039(3) Uani 1 1 d . . . . .
O104 O -0.3322(4) 0.5379(4) 0.4063(5) 0.047(4) Uani 1 1 d . U . . .
O105 O -0.3724(4) 0.6615(4) -0.0088(5) 0.049(4) Uani 1 1 d . U . . .
O106 O -0.2238(4) 0.6785(4) 0.1644(6) 0.054(4) Uani 1 1 d . . . . .
O107 O -0.2566(5) 0.5083(5) -0.2108(7) 0.077(6) Uani 1 1 d . . . . .
O108 O -0.3069(4) 0.6017(4) -0.0153(5) 0.049(4) Uani 1 1 d . . . . .
O109 O -0.2600(5) 0.7494(5) -0.0915(6) 0.072(5) Uani 1 1 d . . . . .
O110 O -0.4767(4) 0.5175(5) 0.2412(6) 0.063(5) Uani 1 1 d . . . . .
O111 O -0.2163(4) 0.4979(4) -0.1528(6) 0.060(5) Uani 1 1 d . . . . .
O112 O -0.2559(5) 0.7720(4) 0.0099(7) 0.071(5) Uani 1 1 d . . . . .
O113 O -0.1579(6) 0.5144(6) 0.3642(7) 0.095(7) Uani 1 1 d . . . . .
O114 O -0.3651(4) 0.6088(4) -0.0380(6) 0.061(5) Uani 1 1 d . . . . .
O115 O -0.2919(6) 0.6488(6) -0.2099(6) 0.090(7) Uani 1 1 d . . . . .
O116 O -0.4341(4) 0.5710(4) 0.3101(6) 0.057(4) Uani 1 1 d . . . . .
O117 O -0.1564(4) 0.5952(4) 0.0767(6) 0.050(4) Uani 1 1 d . . . . .
O118 O -0.2991(5) 0.7010(5) -0.1567(6) 0.076(6) Uani 1 1 d . . . . .
O119 O -0.3343(4) 0.5582(4) -0.1860(6) 0.063(5) Uani 1 1 d . U . . .
O120 O -0.3486(5) 0.6284(5) 0.5312(7) 0.089(7) Uani 1 1 d . . . . .
O121 O -0.2051(4) 0.4882(4) 0.2829(7) 0.071(5) Uani 1 1 d . . . . .
O122 O -0.3491(4) 0.5062(4) -0.1148(5) 0.052(4) Uani 1 1 d . . . . .
O123 O -0.3212(4) 0.4498(4) -0.0437(6) 0.054(4) Uani 1 1 d . . . . .
O124 O -0.2033(5) 0.8091(4) -0.0565(7) 0.086(6) Uani 1 1 d . U . . .
O125 O -0.1927(4) 0.7126(4) -0.0024(6) 0.058(5) Uani 1 1 d . . . . .
O126 O -0.3084(4) 0.4669(4) 0.2067(6) 0.059(4) Uani 1 1 d . . . . .
O127 O -0.3602(4) 0.5629(5) 0.5579(6) 0.066(5) Uani 1 1 d . . . . .
O128 O -0.2492(4) 0.7113(4) -0.0132(6) 0.055(4) Uani 1 1 d . . . . .
O129 O -0.3527(5) 0.6904(5) -0.1054(6) 0.078(6) Uani 1 1 d . . . . .
O130 O -0.2746(5) 0.5534(6) 0.5677(7) 0.092(7) Uani 1 1 d . . . . .
O131 O -0.3154(5) 0.4499(5) -0.2445(6) 0.077(6) Uani 1 1 d . . . . .
O132 O -0.2928(4) 0.6255(5) -0.1130(6) 0.061(5) Uani 1 1 d . . . . .
O133 O -0.3153(5) 0.7511(6) -0.1482(7) 0.090(7) Uani 1 1 d . . . . .
O134 O -0.1774(4) 0.5458(4) -0.0557(6) 0.056(4) Uani 1 1 d . . . . .
O135 O -0.2214(4) 0.4793(5) 0.5370(6) 0.072(5) Uani 1 1 d . U . . .
O136 O -0.3732(4) 0.5852(4) 0.3620(6) 0.059(5) Uani 1 1 d . . . . .
O137 O -0.1260(4) 0.6128(4) -0.0803(7) 0.066(5) Uani 1 1 d . . . . .
O138 O -0.1731(5) 0.5106(6) 0.4622(8) 0.100(8) Uani 1 1 d . . . . .
O139 O -0.2363(4) 0.5588(4) 0.3818(6) 0.056(4) Uani 1 1 d . . . . .
O140 O -0.2858(4) 0.4878(4) 0.5421(6) 0.065(5) Uani 1 1 d . . . . .
O141 O -0.3438(5) 0.5881(4) 0.4542(6) 0.071(5) Uani 1 1 d . . . . .
O142 O -0.4112(4) 0.4692(4) 0.5281(6) 0.064(5) Uani 1 1 d . . . . .
O143 O -0.5242(5) 0.5314(5) 0.4332(9) 0.093(7) Uani 1 1 d . . . . .
O144 O -0.3998(5) 0.4213(4) 0.1019(7) 0.087(6) Uani 1 1 d . U . . .
H144 H -0.409440 0.414631 0.073319 0.130 Uiso 1 1 calc R . . . .
O145 O -0.4102(4) 0.6182(5) -0.0990(6) 0.070(5) Uani 1 1 d . . . . .
O146 O -0.3245(5) 0.4201(5) 0.3713(6) 0.073(5) Uani 1 1 d . . . . .
O147 O -0.2889(4) 0.7494(4) 0.1033(6) 0.064(5) Uani 1 1 d . . . . .
O148 O -0.3469(4) 0.6357(5) -0.1379(6) 0.062(5) Uani 1 1 d . . . . .
O149 O -0.4745(6) 0.5264(5) 0.5980(9) 0.109(8) Uani 1 1 d . . . . .
O150 O -0.4140(4) 0.5713(4) 0.5497(6) 0.066(5) Uani 1 1 d . . . . .
O151 O -0.5362(4) 0.4194(5) 0.4879(6) 0.065(5) Uani 1 1 d . . . . .
O152 O -0.3316(4) 0.4011(5) 0.2603(8) 0.073(5) Uani 1 1 d . . . . .
O153 O -0.1475(5) 0.4695(5) 0.4255(8) 0.091(6) Uani 1 1 d . U . . .
O154 O -0.2451(4) 0.6599(5) -0.0425(6) 0.062(5) Uani 1 1 d . . . . .
O155 O -0.3325(5) 0.6745(5) 0.2945(7) 0.088 Uiso 1 1 d D . . . .
H155 H -0.349706 0.663691 0.312739 0.131 Uiso 1 1 calc R . . . .
O156 O -0.2846(4) 0.4313(5) 0.5503(7) 0.083(6) Uani 1 1 d . . . . .
O157 O -0.2780(5) 0.7259(4) 0.1947(6) 0.069(5) Uani 1 1 d . . . . .
O158 O -0.1585(5) 0.5364(5) 0.5681(7) 0.081 Uiso 1 1 d . . . . .
O159 O -0.3463(5) 0.4244(5) 0.5730(7) 0.089(6) Uani 1 1 d . . . . .
O160 O -0.2163(4) 0.5395(4) 0.2980(5) 0.046(4) Uani 1 1 d . . . . .
O161 O -0.1763(5) 0.6189(6) 0.4214(8) 0.097(7) Uani 1 1 d . . . . .
O162 O -0.2703(4) 0.4164(5) 0.3714(6) 0.065(5) Uani 1 1 d . . . . .
O163 O -0.1984(5) 0.7656(4) 0.0206(7) 0.077(6) Uani 1 1 d . . . . .
O164 O -0.2443(3) 0.5711(3) 0.2386(5) 0.039(4) Uani 1 1 d . U . . .
O165 O -0.3128(5) 0.6481(4) 0.3831(7) 0.084(6) Uani 1 1 d . . . . .
O166 O -0.2616(4) 0.6449(4) 0.3476(6) 0.060(5) Uani 1 1 d . . . . .
O167 O -0.3082(5) 0.3678(5) 0.1886(7) 0.080 Uiso 1 1 d D . . . .
H167 H -0.296067 0.365303 0.166905 0.121 Uiso 1 1 calc R . . . .
O168 O -0.1673(5) 0.6499(4) 0.2606(8) 0.082(6) Uani 1 1 d . . . . .
H168 H -0.172249 0.665093 0.256929 0.124 Uiso 1 1 calc R . . . .
O169 O -0.1025(4) 0.5815(4) 0.1319(6) 0.061(5) Uani 1 1 d . . . . .
O170 O -0.4463(4) 0.4559(4) 0.1471(7) 0.074(5) Uani 1 1 d D . . . .
H170 H -0.460309 0.437609 0.160569 0.111 Uiso 1 1 calc R . . . .
O171 O -0.4372(5) 0.5812(5) 0.1454(8) 0.097(7) Uani 1 1 d D . . . .
H171 H -0.428222 0.599449 0.129163 0.145 Uiso 1 1 calc R . . . .
O172 O -0.4170(4) 0.5718(4) 0.0479(6) 0.064(5) Uani 1 1 d . . . . .
C1 C -0.2279(6) 0.6747(7) 0.2144(11) 0.055(7) Uani 1 1 d . . . . .
C2 C -0.2611(5) 0.6427(6) 0.2356(10) 0.058(7) Uani 1 1 d . . . . .
H2 H -0.254121 0.629479 0.257864 0.070 Uiso 1 1 calc R . . . .
C3 C -0.2846(5) 0.6497(6) 0.2665(8) 0.050(6) Uani 1 1 d D . . . .
H3 H -0.292706 0.661994 0.244210 0.060 Uiso 1 1 calc R . . . .
C4 C -0.2678(5) 0.6711(3) 0.3161(7) 0.054(7) Uani 1 1 d D . . . .
H4 H -0.246106 0.691878 0.307687 0.064 Uiso 1 1 calc R . . . .
C5 C -0.2897(9) 0.6788(8) 0.3500(11) 0.086(10) Uani 1 1 d . . . . .
H5 H -0.273625 0.695475 0.375542 0.103 Uiso 1 1 calc R . . . .
C6 C -0.3061(7) 0.6967(7) 0.3253(11) 0.082 Uiso 1 1 d D . . . .
H6A H -0.314469 0.705870 0.352489 0.098 Uiso 1 1 calc R . . . .
H6B H -0.289380 0.715713 0.304081 0.098 Uiso 1 1 calc R . . . .
C7 C -0.1959(7) 0.6199(7) 0.2682(12) 0.063(8) Uani 1 1 d . . . . .
C8 C -0.2129(5) 0.6000(6) 0.2192(9) 0.051(6) Uani 1 1 d . . . . .
H8 H -0.218818 0.614072 0.196844 0.061 Uiso 1 1 calc R . . . .
C9 C -0.1922(5) 0.5870(5) 0.1845(9) 0.045(6) Uani 1 1 d . . . . .
H9 H -0.185148 0.573026 0.204949 0.054 Uiso 1 1 calc R . . . .
C10 C -0.1617(5) 0.6190(6) 0.1607(9) 0.045(6) Uani 1 1 d . U . . .
H10 H -0.148157 0.635598 0.188214 0.054 Uiso 1 1 calc R . . . .
C11 C -0.1385(6) 0.6090(6) 0.1269(8) 0.041(5) Uani 1 1 d . U . . .
H11 H -0.116759 0.629981 0.119469 0.049 Uiso 1 1 calc R . . . .
C12 C -0.1304(6) 0.5832(6) 0.1559(9) 0.053(6) Uani 1 1 d . . . . .
H12A H -0.124705 0.590187 0.192436 0.064 Uiso 1 1 calc R . . . .
H12B H -0.150633 0.560529 0.155435 0.064 Uiso 1 1 calc R . . . .
C13 C -0.3160(7) 0.3918(6) 0.1707(11) 0.069(8) Uani 1 1 d D U . . .
H13A H -0.323991 0.386927 0.134443 0.083 Uiso 1 1 calc R . . . .
H13B H -0.295940 0.414575 0.172315 0.083 Uiso 1 1 calc R . . . .
C14 C -0.3427(7) 0.3893(8) 0.2052(11) 0.070(8) Uani 1 1 d . . . . .
H14 H -0.361377 0.365332 0.205980 0.084 Uiso 1 1 calc R . . . .
C15 C -0.3572(7) 0.4123(7) 0.1859(9) 0.064(8) Uani 1 1 d . . . . .
H15 H -0.374245 0.399834 0.158351 0.077 Uiso 1 1 calc R . . . .
C16 C -0.3316(6) 0.4471(6) 0.1648(8) 0.042(5) Uani 1 1 d . U . . .
H16 H -0.318343 0.444232 0.136539 0.051 Uiso 1 1 calc R . . . .
C17 C -0.3480(6) 0.4676(6) 0.1428(8) 0.048(6) Uani 1 1 d . . . . .
H17 H -0.361316 0.470411 0.170940 0.057 Uiso 1 1 calc R . . . .
C18 C -0.3720(6) 0.4492(7) 0.0957(12) 0.069(8) Uani 1 1 d . . . . .
C19 C -0.4585(7) 0.5581(7) 0.1167(11) 0.085(9) Uiso 1 1 d D U . . .
H19A H -0.471572 0.566838 0.098776 0.102 Uiso 1 1 calc R . . . .
H19B H -0.474307 0.539459 0.139371 0.102 Uiso 1 1 calc R . . . .
C20 C -0.4446(6) 0.5418(6) 0.0720(8) 0.051(6) Uani 1 1 d . U . . .
H20 H -0.462625 0.528200 0.046248 0.061 Uiso 1 1 calc R . . . .
C21 C -0.4304(6) 0.5215(7) 0.0956(8) 0.050(6) Uani 1 1 d . . . . .
H21 H -0.449243 0.498183 0.102660 0.060 Uiso 1 1 calc R . . . .
C22 C -0.4053(6) 0.5339(6) 0.1437(8) 0.046(6) Uani 1 1 d . . . . .
H22 H -0.417006 0.538252 0.172879 0.055 Uiso 1 1 calc R . . . .
C23 C -0.3946(5) 0.5089(5) 0.1636(7) 0.033(5) Uani 1 1 d . U . . .
H23 H -0.381307 0.505662 0.135855 0.040 Uiso 1 1 calc R . . . .
C24 C -0.4236(5) 0.4737(6) 0.1805(8) 0.057(7) Uani 1 1 d D . . . .

loop_
_atom_site_aniso_label
_atom_site_aniso_U_11
_atom_site_aniso_U_22
_atom_site_aniso_U_33
_atom_site_aniso_U_23
_atom_site_aniso_U_13
_atom_site_aniso_U_12
W1 0.0441(6) 0.0581(7) 0.0495(5) 0.0084(5) 0.0051(4) 0.0332(6)
W2 0.0332(5) 0.0435(6) 0.0543(5) 0.0104(4) 0.0001(4) 0.0156(5)
W3 0.0368(6) 0.0415(6) 0.0530(5) 0.0060(4) 0.0013(4) 0.0227(5)
W4 0.0326(5) 0.0432(6) 0.0504(5) 0.0014(4) -0.0008(4) 0.0205(5)
W5 0.0373(6) 0.0481(6) 0.0731(6) -0.0005(5) -0.0004(5) 0.0247(5)
W6 0.0332(5) 0.0424(6) 0.0495(5) 0.0052(4) 0.0033(4) 0.0206(5)
W7 0.0391(6) 0.0457(6) 0.0679(6) -0.0022(5) 0.0010(5) 0.0208(5)
W8 0.0440(6) 0.0581(7) 0.0659(6) 0.0063(5) 0.0078(5) 0.0327(6)
W9 0.0486(6) 0.0608(7) 0.0638(6) 0.0115(5) 0.0070(5) 0.0382(6)
W10 0.0516(7) 0.0555(7) 0.0751(7) -0.0069(6) 0.0057(5) 0.0299(6)
W11 0.0602(8) 0.0479(7) 0.0779(7) 0.0043(5) 0.0145(6) 0.0313(6)
W12 0.0596(7) 0.0813(8) 0.0554(6) 0.0157(5) 0.0043(5) 0.0512(7)
W13 0.0529(7) 0.0815(9) 0.0490(5) 0.0002(5) -0.0038(5) 0.0390(7)
W14 0.0391(6) 0.0449(6) 0.0633(6) 0.0026(5) 0.0126(5) 0.0186(5)
W15 0.0518(7) 0.0490(7) 0.0642(6) 0.0156(5) 0.0169(5) 0.0244(6)
W16 0.0541(7) 0.0484(7) 0.0690(6) 0.0059(5) 0.0036(5) 0.0326(6)
W17 0.0582(8) 0.0629(8) 0.0825(7) 0.0042(6) 0.0208(6) 0.0368(7)
W18 0.0437(6) 0.0516(6) 0.0485(5) 0.0108(5) 0.0034(4) 0.0224(5)
W19 0.0581(8) 0.0573(8) 0.0856(7) 0.0255(6) 0.0011(6) 0.0307(6)
W20 0.0388(6) 0.0564(7) 0.0652(6) 0.0050(5) 0.0088(5) 0.0250(6)
W21 0.0469(7) 0.0620(8) 0.0875(7) 0.0160(6) 0.0004(6) 0.0332(6)
W22 0.0577(7) 0.0720(8) 0.0535(5) 0.0121(5) 0.0121(5) 0.0381(7)
W23 0.0392(6) 0.0658(8) 0.0564(6) -0.0053(5) -0.0040(5) 0.0228(6)
W24 0.0446(7) 0.0480(7) 0.0809(7) 0.0164(5) 0.0078(5) 0.0235(6)
W25 0.0727(8) 0.0544(7) 0.0623(6) -0.0051(5) 0.0119(6) 0.0236(7)
W26 0.0663(8) 0.0750(9) 0.0644(6) 0.0306(6) 0.0044(6) 0.0320(7)
W27 0.0483(7) 0.0531(7) 0.0698(6) 0.0045(5) 0.0217(5) 0.0241(6)
W28 0.0348(6) 0.0657(8) 0.0829(7) 0.0236(6) 0.0006(5) 0.0244(6)
W29 0.0567(7) 0.0728(8) 0.0611(6) 0.0002(6) 0.0118(5) 0.0351(7)
W30 0.0533(7) 0.0636(8) 0.0757(7) 0.0259(6) 0.0202(6) 0.0369(6)
W31 0.0505(7) 0.0642(8) 0.0654(6) 0.0105(6) -0.0135(5) 0.0150(6)
W32 0.0752(9) 0.0614(8) 0.0659(7) 0.0007(6) 0.0242(6) 0.0308(7)
W33 0.0482(7) 0.0826(9) 0.1023(9) 0.0327(8) -0.0060(6) 0.0352(7)
W34 0.0778(9) 0.0852(9) 0.0743(7) 0.0327(7) 0.0167(6) 0.0607(8)
W35 0.0707(8) 0.0719(8) 0.0482(5) 0.0072(5) 0.0104(5) 0.0297(7)
W36 0.0653(8) 0.0588(8) 0.0958(8) 0.0317(6) 0.0226(7) 0.0379(7)
W37 0.0660(8) 0.0597(8) 0.0854(8) 0.0197(6) 0.0133(6) 0.0457(7)
W38 0.0563(7) 0.0739(8) 0.0559(6) -0.0116(6) -0.0027(5) 0.0307(7)
W39 0.0704(9) 0.0912(11) 0.0923(9) 0.0419(8) -0.0061(7) 0.0404(8)
W40 0.0660(8) 0.0808(9) 0.0532(6) 0.0080(6) -0.0102(6) 0.0278(7)
W41 0.0713(8) 0.0900(9) 0.0534(6) 0.0224(6) 0.0128(5) 0.0578(8)
W42 0.0644(9) 0.0966(11) 0.0786(8) 0.0209(7) -0.0236(7) 0.0307(8)
Eu1 0.0474(8) 0.0437(8) 0.0522(6) 0.0040(6) 0.0034(6) 0.0200(6)
Eu2 0.0379(7) 0.0458(8) 0.0559(6) 0.0087(6) 0.0025(5) 0.0231(6)
Eu3 0.0334(7) 0.0435(7) 0.0558(6) 0.0038(5) 0.0000(5) 0.0214(6)
Eu4 0.0384(7) 0.0544(8) 0.0489(6) 0.0069(6) 0.0011(5) 0.0290(7)
Te1 0.0464(10) 0.0422(10) 0.0519(8) 0.0043(7) 0.0078(7) 0.0230(8)
Te2 0.0420(10) 0.0552(11) 0.0633(9) 0.0170(8) -0.0034(8) 0.0223(9)
Te3 0.0378(9) 0.0511(10) 0.0510(8) 0.0025(7) 0.0027(7) 0.0245(8)
Te4 0.0441(10) 0.0543(11) 0.0572(9) 0.0156(8) 0.0074(7) 0.0321(9)
K1 0.042(4) 0.058(4) 0.107(5) -0.016(3) -0.009(3) 0.020(3)
K2 0.059(5) 0.067(5) 0.204(9) -0.025(5) -0.026(5) 0.039(4)
O1W 0.091(14) 0.041(11) 0.066(10) 0.009(8) -0.028(10) 0.022(10)
O2W 0.031(10) 0.091(14) 0.064(10) -0.014(9) 0.014(8) 0.011(10)
O3W 0.042(10) 0.077(13) 0.057(9) 0.002(8) -0.003(7) 0.035(10)
O4W 0.042(10) 0.065(12) 0.085(11) 0.008(9) 0.005(9) 0.030(10)
O6W 0.23(3) 0.14(3) 0.118(19) -0.010(17) -0.02(2) 0.12(3)
O10W 0.13(2) 0.15(2) 0.106(17) -0.012(15) -0.015(15) 0.09(2)
O12W 0.103(19) 0.13(2) 0.113(17) -0.004(16) -0.006(15) 0.044(17)
O13W 0.18(3) 0.15(2) 0.103(17) -0.018(16) -0.020(17) 0.11(2)
O14W 0.049(12) 0.033(10) 0.137(16) -0.006(10) 0.018(11) 0.011(9)
O15W 0.073(15) 0.093(17) 0.119(17) 0.023(13) 0.012(12) 0.024(13)
O16W 0.039(11) 0.054(12) 0.104(14) -0.026(10) -0.027(9) 0.012(9)
O17W 0.091(16) 0.088(16) 0.090(14) 0.002(12) 0.000(12) 0.037(14)
O18W 0.010(6) 0.025(7) 0.037(6) 0.006(5) 0.001(5) 0.007(6)
O1 0.054(10) 0.049(10) 0.034(7) 0.012(6) 0.010(6) 0.041(8)
O2 0.055(11) 0.059(11) 0.031(7) 0.024(7) -0.004(7) 0.001(9)
O3 0.037(9) 0.043(10) 0.055(8) 0.007(7) -0.016(7) 0.015(8)
O4 0.052(11) 0.054(11) 0.046(8) -0.005(7) -0.001(8) 0.017(9)
O5 0.021(8) 0.034(9) 0.054(8) 0.018(7) -0.001(6) 0.008(7)
O6 0.056(11) 0.060(12) 0.071(10) -0.006(9) -0.002(8) 0.035(10)
O7 0.045(10) 0.063(12) 0.074(10) 0.012(9) 0.034(8) 0.027(9)
O8 0.033(9) 0.044(10) 0.060(9) 0.008(7) 0.008(7) 0.017(8)
O9 0.044(10) 0.103(15) 0.064(10) 0.029(10) 0.012(8) 0.051(11)
O10 0.036(9) 0.063(11) 0.053(8) 0.001(8) -0.002(7) 0.028(9)
O11 0.047(11) 0.053(12) 0.120(14) 0.012(10) -0.015(10) 0.037(10)
O12 0.035(9) 0.057(11) 0.060(9) 0.010(8) 0.006(7) 0.032(9)
O13 0.018(8) 0.083(13) 0.062(9) 0.007(9) -0.007(7) 0.024(9)
O14 0.048(10) 0.046(10) 0.070(10) 0.014(8) -0.007(8) 0.028(9)
O15 0.081(14) 0.121(18) 0.061(10) 0.031(10) 0.003(9) 0.068(14)
O16 0.048(9) 0.054(10) 0.046(8) 0.027(7) 0.020(7) 0.041(9)
O17 0.024(8) 0.026(8) 0.085(10) -0.020(7) -0.017(7) 0.013(7)
O18 0.056(12) 0.074(13) 0.084(11) 0.008(10) 0.001(9) 0.049(11)
O19 0.023(9) 0.069(12) 0.078(11) 0.020(9) -0.009(8) 0.013(9)
O20 0.053(11) 0.057(11) 0.054(9) 0.010(8) -0.004(8) 0.023(9)
O21 0.047(10) 0.098(14) 0.033(7) -0.002(8) 0.000(7) 0.053(10)
O22 0.048(11) 0.089(14) 0.061(10) 0.000(9) -0.003(8) 0.035(11)
O23 0.070(13) 0.100(15) 0.050(9) -0.017(9) 0.011(8) 0.056(12)
O24 0.036(8) 0.046(8) 0.051(7) 0.021(6) 0.026(6) 0.019(7)
O25 0.072(12) 0.088(14) 0.043(8) 0.004(8) 0.001(8) 0.052(11)
O26 0.052(11) 0.040(10) 0.093(12) 0.029(9) -0.008(9) 0.024(9)
O27 0.046(10) 0.059(11) 0.048(8) -0.012(8) -0.015(7) 0.018(9)
O28 0.081(13) 0.102(14) 0.028(7) -0.007(8) -0.004(7) 0.072(12)
O29 0.038(11) 0.088(15) 0.095(13) -0.010(11) -0.005(9) 0.027(11)
O30 0.058(12) 0.088(14) 0.068(10) 0.014(10) -0.001(9) 0.040(11)
O31 0.067(12) 0.074(12) 0.049(9) 0.026(8) 0.021(8) 0.048(10)
O32 0.066(12) 0.030(9) 0.077(11) -0.015(8) 0.032(9) -0.001(9)
O33 0.108(16) 0.038(10) 0.091(12) 0.023(9) 0.047(11) 0.052(11)
O34 0.045(12) 0.064(13) 0.130(16) -0.006(12) -0.036(11) 0.004(10)
O35 0.044(8) 0.041(8) 0.089(9) 0.020(7) -0.007(7) 0.031(7)
O36 0.050(10) 0.060(11) 0.034(7) 0.003(7) -0.004(7) 0.025(9)
O37 0.063(10) 0.045(9) 0.030(7) -0.007(6) -0.016(7) 0.041(9)
O38 0.039(10) 0.081(13) 0.082(11) 0.033(10) 0.011(8) 0.034(10)
O39 0.084(13) 0.029(9) 0.051(9) -0.012(7) 0.020(9) 0.008(9)
O40 0.102(16) 0.132(19) 0.033(8) 0.025(10) 0.016(9) 0.056(15)
O41 0.049(11) 0.040(10) 0.089(12) -0.010(9) -0.010(9) 0.021(9)
O42 0.027(9) 0.046(10) 0.097(12) -0.009(9) 0.003(8) 0.016(8)
O43 0.058(11) 0.062(11) 0.032(7) 0.010(7) 0.024(7) 0.035(9)
O44 0.065(10) 0.046(9) 0.092(10) 0.037(8) -0.001(8) 0.022(8)
O45 0.037(10) 0.067(12) 0.039(8) -0.013(8) 0.000(7) 0.009(9)
O46 0.050(11) 0.070(13) 0.112(13) 0.062(10) 0.034(10) 0.045(10)
O47 0.037(9) 0.036(9) 0.069(10) 0.011(8) -0.004(8) 0.007(8)
O48 0.074(13) 0.061(12) 0.052(9) -0.001(8) 0.022(9) 0.019(10)
O49 0.032(9) 0.040(9) 0.045(8) -0.001(7) 0.009(6) 0.014(7)
O50 0.054(12) 0.060(12) 0.084(12) -0.002(9) -0.012(9) 0.016(10)
O51 0.037(9) 0.028(9) 0.071(10) -0.008(7) -0.003(8) 0.006(7)
O52 0.033(9) 0.075(12) 0.059(9) -0.020(8) -0.014(7) 0.032(9)
O53 0.047(10) 0.034(9) 0.063(9) 0.018(7) -0.002(7) 0.019(8)
O54 0.044(10) 0.028(9) 0.070(10) -0.002(7) 0.003(8) 0.005(8)
O55 0.068(12) 0.022(9) 0.068(10) 0.000(7) -0.003(8) 0.018(8)
O56 0.070(13) 0.066(12) 0.085(12) 0.037(9) -0.005(9) 0.047(11)
O57 0.022(8) 0.059(11) 0.051(9) 0.020(8) -0.008(7) 0.004(8)
O58 0.070(13) 0.048(11) 0.112(14) 0.000(10) 0.029(11) 0.044(10)
O59 0.051(10) 0.068(11) 0.044(8) -0.023(8) 0.007(7) 0.040(9)
O60 0.072(13) 0.070(13) 0.090(12) 0.008(10) 0.024(10) 0.043(11)
O61 0.099(16) 0.079(14) 0.101(14) -0.004(11) 0.022(12) 0.063(13)
O62 0.029(9) 0.055(11) 0.094(12) 0.008(9) 0.003(9) 0.008(9)
O63 0.063(11) 0.046(10) 0.059(9) 0.010(7) 0.012(8) 0.038(9)
O64 0.034(10) 0.055(11) 0.076(11) 0.008(9) 0.020(8) -0.007(9)
O65 0.086(15) 0.051(12) 0.098(13) 0.030(10) -0.003(11) 0.024(11)
O66 0.037(9) 0.058(11) 0.044(8) 0.001(7) -0.010(7) 0.012(8)
O67 0.055(11) 0.100(15) 0.051(9) 0.036(9) -0.009(8) 0.029(11)
O68 0.071(14) 0.053(12) 0.101(14) -0.032(10) -0.026(11) 0.019(11)
O69 0.026(8) 0.020(8) 0.061(9) -0.002(6) -0.016(7) 0.000(7)
O71 0.054(11) 0.043(10) 0.057(9) 0.002(7) 0.024(8) 0.016(9)
O72 0.077(14) 0.034(10) 0.133(16) -0.002(10) -0.021(12) 0.040(10)
O73 0.049(10) 0.039(9) 0.038(7) 0.010(7) 0.004(7) -0.002(8)
O74 0.066(12) 0.055(11) 0.067(10) 0.003(8) -0.005(9) 0.042(10)
O75 0.070(10) 0.059(9) 0.080(9) -0.036(7) -0.007(7) 0.050(8)
O76 0.065(13) 0.069(14) 0.128(16) 0.035(12) 0.015(11) 0.043(12)
O77 0.055(11) 0.063(12) 0.062(10) -0.028(9) -0.012(8) 0.015(10)
O78 0.054(12) 0.050(11) 0.104(13) 0.023(10) -0.039(10) 0.015(9)
O79 0.068(12) 0.049(11) 0.071(10) 0.018(8) 0.018(9) 0.030(10)
O80 0.046(12) 0.083(15) 0.112(15) 0.035(12) -0.009(10) 0.016(11)
O81 0.069(13) 0.15(2) 0.040(8) 0.016(11) 0.033(9) 0.045(14)
O82 0.051(13) 0.098(17) 0.124(16) -0.070(14) -0.027(12) 0.030(12)
O83 0.012(7) 0.053(10) 0.049(8) -0.005(7) 0.004(6) 0.008(7)
O84 0.027(9) 0.093(14) 0.065(10) -0.002(9) 0.001(7) 0.036(10)
O85 0.047(11) 0.083(14) 0.078(11) 0.009(10) 0.009(9) 0.038(11)
O86 0.055(12) 0.068(13) 0.074(11) -0.008(9) -0.007(9) 0.034(10)
O87 0.057(11) 0.090(14) 0.052(9) -0.006(9) -0.003(8) 0.056(11)
O88 0.053(11) 0.086(14) 0.064(10) 0.017(9) 0.044(9) 0.031(11)
O89 0.033(10) 0.040(10) 0.086(12) 0.016(9) 0.027(9) 0.002(8)
O90 0.068(12) 0.042(10) 0.040(8) 0.001(7) 0.004(7) 0.032(9)
O91 0.045(10) 0.071(12) 0.050(9) 0.004(8) 0.018(7) 0.025(9)
O92 0.039(10) 0.038(9) 0.070(10) 0.005(7) -0.001(7) 0.019(8)
O93 0.076(12) 0.051(11) 0.086(11) -0.040(9) 0.019(9) 0.018(9)
O94 0.035(9) 0.055(11) 0.055(9) -0.002(8) 0.000(7) 0.019(9)
O95 0.068(12) 0.064(12) 0.045(8) 0.006(8) 0.012(8) 0.026(10)
O96 0.15(2) 0.087(15) 0.061(11) 0.050(10) 0.045(11) 0.075(15)
O97 0.066(12) 0.052(11) 0.099(13) 0.003(10) -0.009(10) 0.039(10)
O98 0.033(10) 0.073(13) 0.081(11) -0.002(9) 0.009(8) 0.030(9)
O99 0.055(12) 0.051(12) 0.112(15) 0.024(10) 0.005(10) 0.016(10)
O100 0.046(9) 0.029(8) 0.031(7) 0.019(6) 0.005(6) 0.016(7)
O101 0.089(15) 0.135(19) 0.045(9) 0.016(11) -0.013(10) 0.058(15)
O102 0.077(13) 0.077(13) 0.053(9) 0.016(8) 0.003(8) 0.059(11)
O103 0.029(8) 0.025(8) 0.060(8) 0.006(7) 0.003(7) 0.011(7)
O104 0.052(8) 0.044(8) 0.034(6) 0.007(6) 0.004(6) 0.017(7)
O105 0.050(4) 0.050(4) 0.050(4) 0.0009(14) -0.0024(14) 0.025(2)
O106 0.038(10) 0.053(11) 0.075(11) 0.014(9) 0.015(8) 0.026(9)
O107 0.094(15) 0.062(13) 0.066(11) -0.006(9) 0.006(10) 0.031(12)
O108 0.034(9) 0.084(13) 0.040(8) -0.008(8) -0.002(6) 0.039(9)
O109 0.074(13) 0.088(14) 0.068(10) 0.006(10) -0.018(9) 0.052(12)
O110 0.041(10) 0.101(15) 0.057(9) 0.013(9) 0.012(8) 0.043(11)
O111 0.051(11) 0.027(9) 0.074(10) -0.004(8) -0.008(8) -0.001(8)
O112 0.073(13) 0.037(10) 0.090(12) 0.019(9) 0.023(10) 0.018(10)
O113 0.108(17) 0.14(2) 0.073(12) 0.042(12) 0.022(11) 0.091(16)
O114 0.082(13) 0.069(12) 0.064(10) 0.018(9) 0.008(9) 0.062(11)
O115 0.143(19) 0.16(2) 0.033(8) 0.034(10) 0.026(10) 0.122(18)
O116 0.076(12) 0.029(9) 0.060(9) 0.015(7) 0.027(9) 0.023(9)
O117 0.038(9) 0.057(11) 0.064(9) -0.010(8) 0.001(7) 0.030(9)
O118 0.105(16) 0.092(15) 0.071(11) 0.022(10) 0.003(10) 0.080(14)
O119 0.050(10) 0.070(11) 0.083(10) 0.042(9) -0.002(8) 0.040(9)
O120 0.091(16) 0.069(14) 0.072(11) -0.014(10) 0.017(11) 0.013(12)
O121 0.046(11) 0.061(12) 0.097(13) 0.030(10) 0.026(9) 0.020(10)
O122 0.047(10) 0.055(11) 0.039(8) -0.012(7) -0.007(7) 0.015(9)
O123 0.044(10) 0.050(11) 0.075(10) -0.007(8) -0.002(8) 0.029(9)
O124 0.101(15) 0.037(10) 0.097(12) 0.036(9) 0.026(11) 0.018(10)
O125 0.034(9) 0.065(12) 0.078(11) 0.037(9) 0.034(8) 0.027(9)
O126 0.057(11) 0.029(9) 0.085(11) 0.002(8) 0.004(9) 0.016(9)
O127 0.061(12) 0.080(13) 0.049(9) -0.002(9) 0.004(8) 0.028(11)
O128 0.028(9) 0.040(10) 0.092(11) 0.028(8) 0.017(8) 0.013(8)
O129 0.082(14) 0.126(18) 0.060(10) 0.024(11) 0.021(10) 0.076(14)
O130 0.081(15) 0.113(18) 0.066(11) -0.001(11) -0.022(10) 0.037(14)
O131 0.083(14) 0.062(13) 0.066(11) -0.031(9) -0.010(10) 0.022(11)
O132 0.067(12) 0.085(13) 0.054(9) -0.008(9) -0.014(8) 0.055(11)
O133 0.094(16) 0.15(2) 0.070(11) 0.036(12) -0.001(10) 0.096(16)
O134 0.042(10) 0.036(10) 0.090(11) -0.003(8) -0.007(8) 0.020(8)
O135 0.055(9) 0.084(11) 0.064(8) 0.033(8) -0.023(7) 0.026(8)
O136 0.063(12) 0.061(12) 0.063(10) -0.007(8) 0.015(8) 0.038(10)
O137 0.051(11) 0.049(11) 0.085(12) 0.006(9) 0.007(9) 0.014(9)
O138 0.045(12) 0.14(2) 0.105(15) 0.055(14) 0.025(11) 0.035(13)
O139 0.028(9) 0.057(11) 0.067(10) 0.010(8) 0.002(7) 0.008(8)
O140 0.041(10) 0.061(12) 0.070(10) 0.016(9) -0.007(8) 0.006(9)
O141 0.081(14) 0.063(12) 0.075(11) 0.036(9) 0.037(10) 0.041(11)
O142 0.053(11) 0.075(13) 0.053(9) 0.014(9) 0.019(8) 0.024(10)
O143 0.078(15) 0.076(14) 0.145(18) 0.000(13) 0.050(13) 0.054(13)
O144 0.056(12) 0.051(11) 0.093(12) 0.035(9) -0.006(10) -0.019(9)
O145 0.049(11) 0.128(17) 0.061(10) -0.008(10) -0.008(8) 0.066(12)
O146 0.096(15) 0.092(15) 0.066(10) 0.004(10) -0.005(10) 0.073(13)
O147 0.068(12) 0.070(13) 0.081(11) -0.001(9) 0.007(9) 0.055(11)
O148 0.055(11) 0.107(15) 0.059(9) 0.003(9) -0.009(8) 0.068(12)
O149 0.084(16) 0.072(15) 0.15(2) 0.002(13) 0.053(14) 0.023(13)
O150 0.072(13) 0.056(12) 0.055(9) -0.009(8) -0.002(9) 0.022(10)
O151 0.046(11) 0.076(13) 0.074(11) -0.026(9) 0.008(8) 0.032(10)
O152 0.040(11) 0.064(13) 0.113(15) 0.023(11) 0.005(10) 0.024(10)
O153 0.110(15) 0.093(14) 0.113(13) 0.035(11) 0.003(11) 0.083(12)
O154 0.044(10) 0.085(14) 0.065(10) 0.024(9) 0.007(8) 0.039(10)
O156 0.048(12) 0.102(16) 0.087(12) 0.042(11) -0.007(10) 0.030(12)
O157 0.086(14) 0.039(10) 0.055(9) -0.001(8) -0.009(9) 0.012(10)
O159 0.098(16) 0.081(15) 0.082(13) 0.034(11) 0.053(11) 0.042(13)
O160 0.045(10) 0.034(9) 0.062(9) -0.001(7) -0.033(7) 0.022(8)
O161 0.093(17) 0.110(19) 0.090(13) -0.017(13) -0.018(12) 0.053(15)
O162 0.057(12) 0.078(13) 0.066(10) 0.022(9) 0.004(9) 0.037(11)
O163 0.065(13) 0.041(11) 0.105(14) 0.024(10) 0.012(11) 0.012(10)
O164 0.029(7) 0.036(8) 0.046(7) 0.028(6) 0.021(6) 0.010(6)
O165 0.091(15) 0.033(11) 0.096(13) -0.016(10) 0.019(11) 0.007(10)
O166 0.049(11) 0.041(10) 0.055(9) -0.001(8) -0.003(8) -0.003(9)
O168 0.080(15) 0.041(11) 0.117(15) 0.018(10) 0.049(12) 0.023(11)
O169 0.042(10) 0.069(12) 0.069(10) 0.000(9) 0.000(8) 0.025(10)
O170 0.046(11) 0.038(11) 0.111(14) -0.017(10) 0.000(11) 0.001(9)
O171 0.071(15) 0.081(16) 0.119(16) -0.010(13) 0.019(13) 0.024(13)
O172 0.030(9) 0.065(12) 0.085(11) 0.035(9) -0.013(8) 0.016(9)
C1 0.030(14) 0.055(17) 0.083(18) 0.008(14) -0.006(13) 0.023(13)
C2 0.020(13) 0.056(17) 0.089(18) -0.022(14) -0.012(12) 0.011(12)
C3 0.037(14) 0.034(14) 0.075(16) -0.015(12) 0.005(12) 0.015(12)
C4 0.034(14) 0.036(14) 0.070(15) -0.031(12) -0.017(12) 0.002(12)
C5 0.11(3) 0.07(2) 0.09(2) -0.021(17) 0.013(19) 0.05(2)
C7 0.045(17) 0.048(17) 0.11(2) -0.007(16) -0.033(16) 0.034(15)
C8 0.030(13) 0.069(18) 0.064(14) 0.028(13) 0.002(11) 0.033(13)
C9 0.029(13) 0.032(13) 0.070(14) 0.015(11) 0.013(11) 0.013(11)
C10 0.033(10) 0.048(11) 0.065(11) 0.003(9) -0.010(8) 0.029(9)
C11 0.033(10) 0.042(10) 0.056(10) -0.001(8) 0.004(8) 0.025(8)
C12 0.048(16) 0.046(15) 0.059(14) 0.010(12) 0.014(12) 0.018(13)
C13 0.069(13) 0.062(13) 0.090(13) 0.001(10) -0.007(10) 0.043(10)
C14 0.051(18) 0.06(2) 0.09(2) -0.008(16) -0.011(15) 0.028(16)
C15 0.067(19) 0.07(2) 0.058(15) -0.041(14) -0.021(13) 0.040(17)
C16 0.036(10) 0.055(11) 0.038(9) -0.008(8) -0.023(8) 0.024(9)
C17 0.065(17) 0.048(15) 0.035(11) -0.010(10) -0.009(11) 0.032(14)
C18 0.018(13) 0.07(2) 0.11(2) -0.011(17) -0.001(14) 0.011(14)
C20 0.026(10) 0.062(12) 0.052(10) 0.003(9) 0.022(8) 0.014(9)
C21 0.041(14) 0.070(18) 0.047(12) 0.015(12) 0.024(11) 0.033(14)
C22 0.039(14) 0.066(17) 0.035(11) 0.022(11) 0.020(10) 0.027(13)
C23 0.031(9) 0.051(11) 0.037(8) -0.009(8) -0.008(7) 0.035(8)
C24 0.045(16) 0.030(14) 0.061(15) 0.003(12) 0.020(13) -0.007(12)

loop_
_atom_type_symbol
_atom_type_description
_atom_type_scat_dispersion_real
_atom_type_scat_dispersion_imag
_atom_type_scat_source
C C 0.0033 0.0016 'International Tables Vol C Tables 4.2.6.8 and 6.1.1.4'
H H 0.0000 0.0000 'International Tables Vol C Tables 4.2.6.8 and 6.1.1.4'
O O 0.0106 0.0060 'International Tables Vol C Tables 4.2.6.8 and 6.1.1.4'
W W -0.8490 6.8722 'International Tables Vol C Tables 4.2.6.8 and 6.1.1.4'
Te Te -0.5308 1.6751 'International Tables Vol C Tables 4.2.6.8 and 6.1.1.4'
Eu Eu -0.1578 3.6682 'International Tables Vol C Tables 4.2.6.8 and 6.1.1.4'
K K 0.2009 0.2494 'International Tables Vol C Tables 4.2.6.8 and 6.1.1.4'

loop_
_geom_angle_atom_site_label_1
_geom_angle_atom_site_label_2
_geom_angle_atom_site_label_3
_geom_angle
_geom_angle_site_symmetry_1
_geom_angle_site_symmetry_3
_geom_angle_publ_flag
O7 W1 O132 82.1(6) . . ?
O16 W1 O7 78.9(6) . . ?
O16 W1 O132 83.9(6) . . ?
O16 W1 O154 157.5(5) . . ?
O53 W1 O7 88.5(7) . . ?
O53 W1 O16 97.7(6) . . ?
O53 W1 O108 104.8(7) . . ?
O53 W1 O132 170.0(7) . . ?
O53 W1 O154 97.9(6) . . ?
O108 W1 O7 166.5(6) . . ?
O108 W1 O16 96.6(6) . . ?
O108 W1 O132 84.8(6) . . ?
O108 W1 O154 95.0(7) . . ?
O154 W1 O7 85.4(6) . . ?
O154 W1 O132 78.0(6) . . ?
O47 W2 K1 70.3(5) . . ?
O47 W2 O57 164.1(7) . . ?
O47 W2 O139 106.0(7) . . ?
O47 W2 O160 84.0(6) . . ?
O47 W2 O164 94.4(6) . . ?
O57 W2 K1 107.6(4) . . ?
O57 W2 O160 82.4(6) . . ?
O83 W2 K1 70.0(4) . . ?
O83 W2 O47 102.2(7) . . ?
O83 W2 O57 91.4(6) . . ?
O83 W2 O139 99.2(7) . . ?
O83 W2 O160 173.7(6) . . ?
O83 W2 O164 95.9(6) . . ?
O139 W2 K1 166.9(5) . . ?
O139 W2 O57 79.4(6) . . ?
O139 W2 O160 79.1(6) . . ?
O139 W2 O164 151.2(6) . . ?
O160 W2 K1 112.4(3) . . ?
O164 W2 K1 41.0(4) . . ?
O164 W2 O57 75.9(6) . . ?
O164 W2 O160 83.2(5) . . ?
O14 W3 K1 115.9(4) . . ?
O19 W3 K1 43.0(6) . . ?
O19 W3 O14 86.0(6) . . ?
O19 W3 O102 154.0(7) . . ?
O19 W3 O106 77.4(6) . . ?
O27 W3 K1 71.1(5) . . ?
O27 W3 O14 172.9(7) . . ?
O27 W3 O19 99.6(7) . . ?
O27 W3 O100 100.2(6) . . ?
O27 W3 O102 94.0(7) . . ?
O27 W3 O106 95.7(6) . . ?
O100 W3 K1 71.8(4) . . ?
O100 W3 O14 83.2(6) . . ?
O100 W3 O19 97.4(6) . . ?
O100 W3 O102 101.9(6) . . ?
O100 W3 O106 163.9(6) . . ?
O102 W3 K1 162.0(5) . . ?
O102 W3 O14 79.2(6) . . ?
O102 W3 O106 79.3(7) . . ?
O106 W3 K1 111.5(4) . . ?
O106 W3 O14 81.2(6) . . ?
O2 W4 K1 110.0(4) . . ?
O2 W4 O37 81.1(6) . . ?
O5 W4 K1 41.7(4) . . ?
O5 W4 O2 77.6(5) . . ?
O5 W4 O37 85.3(5) . . ?
O5 W4 O52 155.0(6) . . ?
O10 W4 K1 70.8(5) . . ?
O10 W4 O2 92.9(7) . . ?
O10 W4 O5 97.7(6) . . ?
O10 W4 O37 172.6(6) . . ?
O10 W4 O52 95.9(6) . . ?
O37 W4 K1 115.2(3) . . ?
O52 W4 K1 162.7(5) . . ?
O52 W4 O2 80.8(6) . . ?
O52 W4 O37 79.0(5) . . ?
O69 W4 K1 71.8(5) . . ?
O69 W4 O2 163.9(7) . . ?
O69 W4 O5 95.8(6) . . ?
O69 W4 O10 102.5(7) . . ?
O69 W4 O37 83.8(6) . . ?
O69 W4 O52 101.6(6) . . ?
O29 W5 O17 69.5(6) . . ?
O42 W5 O17 167.1(6) . . ?
O42 W5 O29 100.9(7) . . ?
O42 W5 O45 97.2(7) . . ?
O42 W5 O134 103.3(7) . . ?
O45 W5 O17 73.5(6) . . ?
O45 W5 O29 82.1(7) . . ?
O45 W5 O134 155.5(6) . . ?
O59 W5 O17 83.2(6) . . ?
O59 W5 O29 152.2(7) . . ?
O59 W5 O42 106.9(7) . . ?
O59 W5 O45 95.0(7) . . ?
O59 W5 O134 91.7(7) . . ?
O134 W5 O17 84.0(6) . . ?
O134 W5 O29 81.0(7) . . ?
O3 W6 K1 42.1(4) . . ?
O3 W6 O79 83.2(6) . . ?
O3 W6 O89 73.6(6) . . ?
O21 W6 K1 68.9(5) . . ?
O21 W6 O3 96.8(6) . . ?
O21 W6 O31 99.5(7) . . ?
O21 W6 O79 173.8(7) . . ?
O21 W6 O89 93.2(7) . . ?
O31 W6 K1 166.4(5) . . ?
O31 W6 O3 150.5(7) . . ?
O31 W6 O79 78.0(6) . . ?
O31 W6 O89 81.1(7) . . ?
O73 W6 K1 71.4(5) . . ?
O73 W6 O3 95.3(6) . . ?
O73 W6 O21 101.4(8) . . ?
O73 W6 O31 105.3(7) . . ?
O73 W6 O79 84.7(7) . . ?
O73 W6 O89 162.6(7) . . ?
O79 W6 K1 114.2(4) . . ?
O79 W6 O89 80.8(6) . . ?
O89 W6 K1 106.0(4) . . ?
O37 W7 O17 90.7(6) . . ?
O37 W7 O45 94.0(7) . . ?
O37 W7 O72 159.9(6) . . ?
O37 W7 O123 88.6(6) . . ?
O45 W7 O17 71.3(6) . . ?
O45 W7 O72 87.6(7) . . ?
O45 W7 O123 150.9(6) . . ?
O55 W7 O17 163.4(6) . . ?
O55 W7 O37 105.8(7) . . ?
O55 W7 O45 105.4(7) . . ?
O55 W7 O72 93.0(7) . . ?
O55 W7 O123 101.7(7) . . ?
O72 W7 O17 70.8(6) . . ?
O123 W7 O17 79.7(6) . . ?
O123 W7 O72 80.5(6) . . ?
O71 W8 O50 83.4(6) . . ?
O75 W8 O50 72.6(6) . . ?
O75 W8 O71 84.6(6) . . ?
O79 W8 O50 88.4(7) . . ?
O79 W8 O71 86.5(7) . . ?
O79 W8 O75 159.8(7) . . ?
O79 W8 O116 92.1(7) . . ?
O110 W8 O50 168.2(7) . . ?
O110 W8 O71 103.8(8) . . ?
O110 W8 O75 98.4(7) . . ?
O110 W8 O79 101.3(7) . . ?
O110 W8 O116 100.8(8) . . ?
O116 W8 O50 71.8(6) . . ?
O116 W8 O71 155.2(7) . . ?
O116 W8 O75 88.5(7) . . ?
O9 W9 O18 101.3(7) . . ?
O9 W9 O41 170.2(8) . . ?
O9 W9 O43 97.7(7) . . ?
O9 W9 O63 105.3(8) . . ?
O9 W9 O105 98.8(7) . . ?
O18 W9 O41 70.9(6) . . ?
O43 W9 O18 81.4(7) . . ?
O43 W9 O41 75.6(6) . . ?
O43 W9 O105 159.1(6) . . ?
O63 W9 O18 153.3(7) . . ?
O63 W9 O41 82.9(6) . . ?
O63 W9 O43 97.1(7) . . ?
O63 W9 O105 90.7(6) . . ?
O105 W9 O18 82.9(6) . . ?
O105 W9 O41 86.3(6) . . ?
O25 W10 O17 85.9(6) . . ?
O29 W10 O17 72.4(7) . . ?
O29 W10 O25 157.0(8) . . ?
O29 W10 O72 96.6(8) . . ?
O29 W10 O111 89.9(8) . . ?
O72 W10 O17 74.8(6) . . ?
O72 W10 O25 84.6(7) . . ?
O72 W10 O111 155.9(7) . . ?
O93 W10 O17 176.0(8) . . ?
O93 W10 O25 96.5(8) . . ?
O93 W10 O29 105.6(9) . . ?
O93 W10 O72 102.2(8) . . ?
O93 W10 O111 98.3(8) . . ?
O111 W10 O17 85.2(6) . . ?
O111 W10 O25 80.6(7) . . ?
O6 W11 O50 87.0(7) . . ?
O6 W11 O58 82.3(7) . . ?
O6 W11 O116 157.3(6) . . ?
O33 W11 O6 102.8(8) . . ?
O33 W11 O50 168.2(8) . . ?
O33 W11 O58 99.7(7) . . ?
O33 W11 O116 96.3(8) . . ?
O33 W11 O136 105.4(8) . . ?
O58 W11 O50 74.9(6) . . ?
O116 W11 O50 72.8(6) . . ?
O116 W11 O58 82.3(7) . . ?
O136 W11 O6 92.3(7) . . ?
O136 W11 O50 80.4(7) . . ?
O136 W11 O58 154.9(7) . . ?
O136 W11 O116 94.5(7) . . ?
O105 W12 O1 86.9(5) . . ?
O105 W12 O129 82.5(6) . . ?
O105 W12 O148 158.2(7) . . ?
O114 W12 O1 89.5(7) . . ?
O114 W12 O105 93.0(7) . . ?
O114 W12 O129 159.4(8) . . ?
O114 W12 O145 103.0(9) . . ?
O114 W12 O148 95.7(7) . . ?
O129 W12 O1 70.2(6) . . ?
O145 W12 O1 162.6(6) . . ?
O145 W12 O105 104.2(7) . . ?
O145 W12 O129 97.6(8) . . ?
O145 W12 O148 93.3(7) . . ?
O148 W12 O1 73.3(6) . . ?
O148 W12 O129 82.4(7) . . ?
O16 W13 O22 151.3(6) . . ?
O16 W13 O87 76.5(5) . . ?
O16 W13 O122 86.2(5) . . ?
O22 W13 O87 75.0(6) . . ?
O22 W13 O122 88.9(7) . . ?
O23 W13 O16 84.8(6) . . ?
O23 W13 O22 90.7(7) . . ?
O23 W13 O87 87.5(7) . . ?
O23 W13 O122 160.5(7) . . ?
O119 W13 O16 107.4(7) . . ?
O119 W13 O22 101.3(8) . . ?
O119 W13 O23 101.5(8) . . ?
O119 W13 O87 170.3(7) . . ?
O119 W13 O122 97.6(7) . . ?
O122 W13 O87 73.6(6) . . ?
O8 W14 K2 41.8(5) . 2_565 ?
O8 W14 O24 76.1(5) . . ?
O8 W14 O31 153.6(6) . . ?
O8 W14 O54 92.4(6) . . ?
O8 W14 O71 90.6(6) . . ?
O24 W14 K2 111.9(3) . 2_565 ?
O31 W14 K2 162.4(5) . 2_565 ?
O31 W14 O24 78.4(5) . . ?
O32 W14 K2 63.2(5) . 2_565 ?
O32 W14 O8 100.8(7) . . ?
O32 W14 O24 173.6(7) . . ?
O32 W14 O31 105.2(7) . . ?
O32 W14 O54 99.8(8) . . ?
O32 W14 O71 97.3(8) . . ?
O54 W14 K2 81.8(5) . 2_565 ?
O54 W14 O24 74.9(6) . . ?
O54 W14 O31 87.6(6) . . ?
O71 W14 K2 111.9(5) . 2_565 ?
O71 W14 O24 88.4(6) . . ?
O71 W14 O31 81.7(6) . . ?
O71 W14 O54 161.7(6) . . ?
O54 W15 O24 71.7(6) . . ?
O56 W15 O24 168.2(7) . . ?
O56 W15 O54 96.6(8) . . ?
O56 W15 O66 105.2(7) . . ?
O56 W15 O88 104.7(8) . . ?
O56 W15 O142 102.4(8) . . ?
O66 W15 O24 75.6(6) . . ?
O66 W15 O54 83.9(6) . . ?
O88 W15 O24 74.6(6) . . ?
O88 W15 O54 90.0(7) . . ?
O88 W15 O66 150.0(7) . . ?
O88 W15 O142 90.8(7) . . ?
O142 W15 O24 89.4(6) . . ?
O142 W15 O54 160.1(7) . . ?
O142 W15 O66 85.5(6) . . ?
O14 W16 O26 85.4(7) . . ?
O14 W16 O41 87.7(6) . . ?
O14 W16 O43 93.1(7) . . ?
O14 W16 O147 157.3(7) . . ?
O26 W16 O41 78.3(6) . . ?
O43 W16 O26 149.3(6) . . ?
O43 W16 O41 71.0(5) . . ?
O147 W16 O26 84.6(6) . . ?
O147 W16 O41 70.2(6) . . ?
O147 W16 O43 85.2(7) . . ?
O157 W16 O14 105.6(8) . . ?
O157 W16 O26 105.7(8) . . ?
O157 W16 O41 166.2(7) . . ?
O157 W16 O43 104.2(8) . . ?
O157 W16 O147 96.8(8) . . ?
O58 W17 O50 72.8(6) . . ?
O58 W17 O75 92.6(8) . . ?
O58 W17 O91 159.1(6) . . ?
O75 W17 O50 69.7(6) . . ?
O75 W17 O91 83.5(6) . . ?
O85 W17 O50 84.5(6) . . ?
O85 W17 O58 91.3(8) . . ?
O85 W17 O75 151.4(7) . . ?
O85 W17 O91 82.8(7) . . ?
O91 W17 O50 86.7(6) . . ?
O143 W17 O50 169.6(9) . . ?
O143 W17 O58 100.2(8) . . ?
O143 W17 O75 103.6(9) . . ?
O143 W17 O85 103.5(9) . . ?
O143 W17 O91 100.6(8) . . ?
O28 W18 O36 88.4(6) . . ?
O28 W18 O66 95.1(7) . . ?
O28 W18 O67 171.0(8) . . ?
O28 W18 O95 97.1(7) . . ?
O66 W18 O36 84.0(6) . . ?
O66 W18 O67 79.6(6) . . ?
O67 W18 O36 83.9(6) . . ?
O95 W18 O36 81.2(6) . . ?
O95 W18 O66 160.5(6) . . ?
O95 W18 O67 86.3(6) . . ?
O104 W18 O28 99.0(7) . . ?
O104 W18 O36 172.5(6) . . ?
O104 W18 O66 96.6(7) . . ?
O104 W18 O67 88.9(6) . . ?
O104 W18 O95 96.4(7) . . ?
O44 W19 O65 84.0(7) . . ?
O44 W19 O99 72.6(7) . . ?
O65 W19 O99 73.5(7) . . ?
O97 W19 O44 100.4(8) . . ?
O97 W19 O65 98.5(7) . . ?
O97 W19 O99 169.6(7) . . ?
O97 W19 O146 102.3(8) . . ?
O97 W19 O162 103.7(8) . . ?
O146 W19 O44 97.2(7) . . ?
O146 W19 O65 158.6(8) . . ?
O146 W19 O99 86.4(8) . . ?
O146 W19 O162 87.5(8) . . ?
O162 W19 O44 153.9(7) . . ?
O162 W19 O65 82.6(7) . . ?
O162 W19 O99 82.1(7) . . ?
O48 W20 O12 73.4(6) . . ?
O48 W20 O84 80.5(6) . . ?
O49 W20 O12 87.4(6) . . ?
O49 W20 O48 97.2(7) . . ?
O49 W20 O84 157.8(6) . . ?
O49 W20 O134 92.2(7) . . ?
O84 W20 O12 70.7(5) . . ?
O134 W20 O12 83.5(6) . . ?
O134 W20 O48 154.5(7) . . ?
O134 W20 O84 81.9(7) . . ?
O137 W20 O12 165.1(7) . . ?
O137 W20 O48 96.5(8) . . ?
O137 W20 O49 105.0(7) . . ?
O137 W20 O84 97.2(7) . . ?
O137 W20 O134 103.8(7) . . ?
O11 W21 O20 74.4(6) . . ?
O35 W21 O11 156.9(7) . . ?
O35 W21 O20 82.6(7) . . ?
O35 W21 O68 107.6(8) . . ?
O35 W21 O121 92.5(7) . . ?
O35 W21 O162 90.5(7) . . ?
O68 W21 O11 95.4(8) . . ?
O68 W21 O20 165.8(7) . . ?
O68 W21 O121 93.9(8) . . ?
O68 W21 O162 105.1(8) . . ?
O121 W21 O11 84.0(7) . . ?
O121 W21 O20 75.3(7) . . ?
O162 W21 O11 85.1(7) . . ?
O162 W21 O20 84.3(7) . . ?
O162 W21 O121 158.9(8) . . ?
O4 W22 O12 72.8(5) . . ?
O7 W22 O4 161.4(7) . . ?
O7 W22 O12 90.8(6) . . ?
O7 W22 O23 86.8(7) . . ?
O7 W22 O48 96.2(7) . . ?
O23 W22 O4 82.0(6) . . ?
O23 W22 O12 81.0(6) . . ?
O48 W22 O4 86.8(6) . . ?
O48 W22 O12 70.4(6) . . ?
O48 W22 O23 151.2(7) . . ?
O96 W22 O4 94.7(7) . . ?
O96 W22 O7 102.6(8) . . ?
O96 W22 O12 165.5(7) . . ?
O96 W22 O23 105.1(9) . . ?
O96 W22 O48 102.2(9) . . ?
O52 W23 O87 75.5(6) . . ?
O86 W23 O52 149.4(7) . . ?
O86 W23 O87 74.3(6) . . ?
O86 W23 O122 89.3(7) . . ?
O86 W23 O123 89.5(7) . . ?
O98 W23 O52 109.6(7) . . ?
O98 W23 O86 101.1(8) . . ?
O98 W23 O87 167.3(7) . . ?
O98 W23 O122 98.1(7) . . ?
O98 W23 O123 101.8(7) . . ?
O122 W23 O52 85.3(6) . . ?
O122 W23 O87 70.3(6) . . ?
O123 W23 O52 85.6(6) . . ?
O123 W23 O87 90.1(6) . . ?
O123 W23 O122 160.0(6) . . ?
O26 W24 O102 84.7(7) . . ?
O26 W24 O125 157.4(7) . . ?
O26 W24 O128 86.9(6) . . ?
O26 W24 O163 93.0(7) . . ?
O62 W24 O26 105.0(8) . . ?
O62 W24 O102 107.2(7) . . ?
O62 W24 O125 97.2(8) . . ?
O62 W24 O128 167.5(7) . . ?
O62 W24 O163 102.6(8) . . ?
O102 W24 O128 77.1(5) . . ?
O125 W24 O102 85.0(6) . . ?
O125 W24 O128 71.2(6) . . ?
O163 W24 O102 149.7(7) . . ?
O163 W24 O125 85.9(7) . . ?
O163 W24 O128 72.6(7) . . ?
O6 W25 O39 83.4(7) . . ?
O6 W25 O127 154.5(7) . . ?
O6 W25 O150 83.0(7) . . ?
O120 W25 O6 102.3(9) . . ?
O120 W25 O39 169.3(7) . . ?
O120 W25 O127 99.6(9) . . ?
O120 W25 O141 105.7(9) . . ?
O120 W25 O150 96.8(8) . . ?
O127 W25 O39 73.0(7) . . ?
O127 W25 O150 81.5(7) . . ?
O141 W25 O6 89.4(7) . . ?
O141 W25 O39 83.2(7) . . ?
O141 W25 O127 97.1(7) . . ?
O141 W25 O150 157.3(8) . . ?
O150 W25 O39 74.7(6) . . ?
O36 W26 O44 95.1(7) . . ?
O36 W26 O99 89.8(6) . . ?
O36 W26 O140 87.0(7) . . ?
O36 W26 O156 160.1(7) . . ?
O44 W26 O99 70.0(7) . . ?
O44 W26 O140 152.4(7) . . ?
O44 W26 O156 87.2(8) . . ?
O140 W26 O99 82.5(7) . . ?
O140 W26 O156 82.0(8) . . ?
O156 W26 O99 72.4(7) . . ?
O159 W26 O36 103.9(8) . . ?
O159 W26 O44 100.5(9) . . ?
O159 W26 O99 164.2(8) . . ?
O159 W26 O140 105.7(9) . . ?
O159 W26 O156 95.1(9) . . ?
O8 W27 O24 72.0(5) . . ?
O64 W27 O8 158.5(6) . . ?
O64 W27 O24 86.7(6) . . ?
O64 W27 O88 87.5(8) . . ?
O64 W27 O91 93.7(8) . . ?
O88 W27 O8 83.4(6) . . ?
O88 W27 O24 71.9(5) . . ?
O91 W27 O8 87.8(6) . . ?
O91 W27 O24 86.5(6) . . ?
O91 W27 O88 158.2(6) . . ?
O151 W27 O8 96.2(6) . . ?
O151 W27 O24 164.8(6) . . ?
O151 W27 O64 104.3(7) . . ?
O151 W27 O88 97.7(7) . . ?
O151 W27 O91 103.0(8) . . ?
O30 W28 O20 81.6(6) . . ?
O30 W28 O113 85.0(8) . . ?
O30 W28 O121 153.4(7) . . ?
O38 W28 O20 167.8(7) . . ?
O38 W28 O30 104.0(8) . . ?
O38 W28 O113 95.5(7) . . ?
O38 W28 O121 102.1(8) . . ?
O38 W28 O160 101.9(7) . . ?
O113 W28 O20 74.0(7) . . ?
O121 W28 O20 71.8(6) . . ?
O121 W28 O113 87.6(8) . . ?
O160 W28 O20 88.8(6) . . ?
O160 W28 O30 90.1(7) . . ?
O160 W28 O113 162.6(7) . . ?
O160 W28 O121 89.5(7) . . ?
O4 W29 O12 76.2(5) . . ?
O4 W29 O107 84.8(7) . . ?
O61 W29 O4 96.4(8) . . ?
O61 W29 O12 172.4(7) . . ?
O61 W29 O84 107.2(8) . . ?
O61 W29 O107 93.9(8) . . ?
O61 W29 O111 101.8(8) . . ?
O84 W29 O4 93.2(7) . . ?
O84 W29 O12 72.0(6) . . ?
O84 W29 O107 158.9(7) . . ?
O84 W29 O111 92.4(7) . . ?
O107 W29 O12 87.1(6) . . ?
O111 W29 O4 158.4(7) . . ?
O111 W29 O12 85.8(6) . . ?
O111 W29 O107 82.5(7) . . ?
O15 W30 O125 160.1(7) . . ?
O15 W30 O128 87.9(7) . . ?
O46 W30 O15 89.9(8) . . ?
O46 W30 O125 88.9(7) . . ?
O46 W30 O128 74.6(6) . . ?
O60 W30 O15 99.9(8) . . ?
O60 W30 O46 102.7(8) . . ?
O60 W30 O125 99.7(8) . . ?
O60 W30 O128 171.9(8) . . ?
O60 W30 O154 109.0(8) . . ?
O125 W30 O128 72.7(6) . . ?
O154 W30 O15 85.4(7) . . ?
O154 W30 O46 148.2(7) . . ?
O154 W30 O125 85.2(6) . . ?
O154 W30 O128 73.8(6) . . ?
O30 W31 O78 86.4(7) . . ?
O30 W31 O139 82.7(7) . . ?
O34 W31 O30 89.2(8) . . ?
O34 W31 O77 92.1(9) . . ?
O34 W31 O78 76.4(7) . . ?
O34 W31 O139 153.7(8) . . ?
O77 W31 O30 159.4(7) . . ?
O77 W31 O78 73.9(7) . . ?
O77 W31 O139 87.1(6) . . ?
O139 W31 O78 78.2(6) . . ?
O161 W31 O30 101.9(9) . . ?
O161 W31 O34 102.4(9) . . ?
O161 W31 O77 97.8(9) . . ?
O161 W31 O78 171.6(9) . . ?
O161 W31 O139 103.7(8) . . ?
O81 W32 O64 86.2(8) . . ?
O81 W32 O85 151.7(7) . . ?
O81 W32 O150 91.9(9) . . ?
O85 W32 O64 80.7(7) . . ?
O149 W32 O64 102.7(8) . . ?
O149 W32 O81 104.4(10) . . ?
O149 W32 O85 102.9(10) . . ?
O149 W32 O150 100.5(9) . . ?
O150 W32 O64 156.5(6) . . ?
O150 W32 O85 90.3(7) . . ?
O11 W33 O20 72.7(6) . . ?
O11 W33 O80 89.0(9) . . ?
O11 W33 O113 92.0(9) . . ?
O11 W33 O138 155.7(7) . . ?
O80 W33 O20 82.3(7) . . ?
O80 W33 O113 155.1(8) . . ?
O80 W33 O138 83.8(9) . . ?
O113 W33 O20 74.3(7) . . ?
O113 W33 O138 85.1(9) . . ?
O138 W33 O20 83.3(7) . . ?
O153 W33 O11 102.5(9) . . ?
O153 W33 O20 173.1(8) . . ?
O153 W33 O80 102.8(9) . . ?
O153 W33 O113 101.3(9) . . ?
O153 W33 O138 101.7(9) . . ?
O74 W34 O1 85.5(5) . . ?
O74 W34 O109 86.0(7) . . ?
O74 W34 O118 155.9(7) . . ?
O109 W34 O1 83.4(6) . . ?
O118 W34 O1 71.2(6) . . ?
O118 W34 O109 85.1(8) . . ?
O129 W34 O1 74.2(7) . . ?
O129 W34 O74 88.9(8) . . ?
O129 W34 O109 157.4(7) . . ?
O129 W34 O118 90.8(8) . . ?
O133 W34 O1 167.9(8) . . ?
O133 W34 O74 104.5(8) . . ?
O133 W34 O109 103.9(9) . . ?
O133 W34 O118 99.4(8) . . ?
O133 W34 O129 98.7(9) . . ?
O40 W35 O39 168.6(8) . . ?
O40 W35 O67 103.1(8) . . ?
O40 W35 O81 97.4(8) . . ?
O40 W35 O127 102.8(9) . . ?
O40 W35 O142 102.9(9) . . ?
O67 W35 O39 87.8(6) . . ?
O67 W35 O81 158.0(7) . . ?
O67 W35 O127 97.5(8) . . ?
O67 W35 O142 86.3(7) . . ?
O81 W35 O39 72.3(6) . . ?
O127 W35 O39 71.9(6) . . ?
O127 W35 O81 85.4(8) . . ?
O127 W35 O142 152.4(7) . . ?
O142 W35 O39 81.0(6) . . ?
O142 W35 O81 81.5(8) . . ?
O46 W36 O128 71.9(6) . . ?
O109 W36 O46 85.2(8) . . ?
O109 W36 O128 82.8(7) . . ?
O109 W36 O163 152.7(7) . . ?
O112 W36 O46 161.5(6) . . ?
O112 W36 O109 94.6(8) . . ?
O112 W36 O128 89.7(6) . . ?
O112 W36 O163 92.5(8) . . ?
O124 W36 O46 96.9(8) . . ?
O124 W36 O109 102.0(9) . . ?
O124 W36 O112 101.2(9) . . ?
O124 W36 O128 167.6(8) . . ?
O124 W36 O163 102.4(9) . . ?
O163 W36 O46 79.9(8) . . ?
O163 W36 O128 70.9(6) . . ?
O18 W37 O41 72.6(6) . . ?
O18 W37 O74 90.1(7) . . ?
O18 W37 O112 159.0(7) . . ?
O18 W37 O147 92.4(7) . . ?
O74 W37 O41 83.0(6) . . ?
O74 W37 O112 82.5(7) . . ?
O76 W37 O18 103.0(8) . . ?
O76 W37 O41 174.6(7) . . ?
O76 W37 O74 100.4(8) . . ?
O76 W37 O112 97.6(8) . . ?
O76 W37 O147 103.9(8) . . ?
O112 W37 O41 87.0(6) . . ?
O147 W37 O41 73.5(6) . . ?
O147 W37 O74 154.4(6) . . ?
O147 W37 O112 86.2(7) . . ?
O22 W38 O86 83.8(7) . . ?
O22 W38 O87 71.0(6) . . ?
O25 W38 O22 161.0(7) . . ?
O25 W38 O86 88.7(7) . . ?
O25 W38 O87 90.2(6) . . ?
O25 W38 O107 92.0(8) . . ?
O86 W38 O87 72.4(6) . . ?
O107 W38 O22 89.0(8) . . ?
O107 W38 O86 159.2(7) . . ?
O107 W38 O87 86.8(7) . . ?
O131 W38 O22 94.6(8) . . ?
O131 W38 O25 103.9(8) . . ?
O131 W38 O86 100.2(8) . . ?
O131 W38 O87 164.2(7) . . ?
O131 W38 O107 99.8(8) . . ?
O65 W39 O80 87.1(9) . . ?
O65 W39 O135 157.0(7) . . ?
O65 W39 O156 94.8(9) . . ?
O70 W39 O65 99.2(9) . . ?
O70 W39 O80 102.8(9) . . ?
O70 W39 O135 103.1(8) . . ?
O70 W39 O156 105.0(9) . . ?
O80 W39 O135 82.8(8) . . ?
O156 W39 O80 151.5(8) . . ?
O156 W39 O135 84.8(8) . . ?
O77 W40 O78 73.5(6) . . ?
O77 W40 O95 84.2(6) . . ?
O95 W40 O78 75.0(6) . . ?
O101 W40 O77 90.6(8) . . ?
O101 W40 O78 73.0(7) . . ?
O101 W40 O95 147.8(8) . . ?
O130 W40 O77 96.1(8) . . ?
O130 W40 O78 169.5(8) . . ?
O130 W40 O95 105.5(8) . . ?
O130 W40 O101 106.6(9) . . ?
O130 W40 O140 104.0(9) . . ?
O140 W40 O77 158.9(7) . . ?
O140 W40 O78 86.5(7) . . ?
O140 W40 O95 84.2(7) . . ?
O140 W40 O101 89.9(8) . . ?
O15 W41 O1 80.8(6) . . ?
O15 W41 O118 82.5(8) . . ?
O15 W41 O148 153.1(7) . . ?
O115 W41 O1 168.8(6) . . ?
O115 W41 O15 103.4(9) . . ?
O115 W41 O118 99.4(8) . . ?
O115 W41 O132 99.1(8) . . ?
O115 W41 O148 101.8(8) . . ?
O118 W41 O1 70.7(6) . . ?
O132 W41 O1 91.2(6) . . ?
O132 W41 O15 89.7(7) . . ?
O132 W41 O118 161.2(7) . . ?
O132 W41 O148 95.3(7) . . ?
O148 W41 O1 72.8(6) . . ?
O148 W41 O118 84.5(7) . . ?
O34 W42 O78 72.8(6) . . ?
O101 W42 O34 85.0(8) . . ?
O101 W42 O78 72.4(7) . . ?
O135 W42 O34 155.9(6) . . ?
O135 W42 O78 83.1(6) . . ?
O135 W42 O101 87.0(9) . . ?
O135 W42 O138 90.2(9) . . ?
O138 W42 O34 87.7(9) . . ?
O138 W42 O78 82.8(8) . . ?
O138 W42 O101 155.2(7) . . ?
O158 W42 O34 99.4(8) . . ?
O158 W42 O78 170.1(8) . . ?
O158 W42 O101 101.3(8) . . ?
O158 W42 O135 104.4(8) . . ?
O158 W42 O138 103.3(9) . . ?
O1W Eu1 Te1 111.2(4) . . ?
O1W Eu1 O73 135.8(5) . . ?
O1W Eu1 O83 75.5(5) . . ?
O1W Eu1 O94 131.3(5) . . ?
O1W Eu1 O136 140.0(6) . . ?
O1W Eu1 O141 74.3(6) . . ?
O1W Eu1 O165 92.9(6) . . ?
O1W Eu1 O166 69.2(5) . . ?
O73 Eu1 Te1 57.7(3) . . ?
O83 Eu1 Te1 119.3(3) . . ?
O83 Eu1 O73 76.0(5) . . ?
O83 Eu1 O94 80.8(5) . . ?
O83 Eu1 O165 130.3(6) . . ?
O83 Eu1 O166 69.3(5) . . ?
O94 Eu1 Te1 117.5(3) . . ?
O94 Eu1 O73 75.3(5) . . ?
O94 Eu1 O166 62.8(5) . . ?
O104 Eu1 Te1 50.1(4) . . ?
O104 Eu1 O1W 74.7(5) . . ?
O104 Eu1 O73 66.8(5) . . ?
O104 Eu1 O83 77.9(5) . . ?
O104 Eu1 O94 139.9(5) . . ?
O104 Eu1 O136 98.6(5) . . ?
O104 Eu1 O141 72.4(5) . . ?
O104 Eu1 O165 146.0(5) . . ?
O104 Eu1 O166 135.9(6) . . ?
O136 Eu1 Te1 48.7(4) . . ?
O136 Eu1 O73 68.9(5) . . ?
O136 Eu1 O83 142.8(5) . . ?
O136 Eu1 O94 78.8(5) . . ?
O136 Eu1 O141 66.2(6) . . ?
O136 Eu1 O165 70.5(6) . . ?
O136 Eu1 O166 125.3(6) . . ?
O141 Eu1 Te1 54.3(4) . . ?
O141 Eu1 O73 111.9(5) . . ?
O141 Eu1 O83 142.1(5) . . ?
O141 Eu1 O94 136.9(5) . . ?
O141 Eu1 O165 73.8(6) . . ?
O141 Eu1 O166 119.0(6) . . ?
O165 Eu1 Te1 110.0(5) . . ?
O165 Eu1 O73 131.2(6) . . ?
O165 Eu1 O94 71.3(6) . . ?
O165 Eu1 O166 61.5(6) . . ?
O166 Eu1 Te1 171.4(4) . . ?
O166 Eu1 O73 128.5(4) . . ?
O2W Eu2 Te2 111.8(4) . . ?
O2W Eu2 O51 66.6(5) . . ?
O2W Eu2 O126 132.2(5) . . ?
O2W Eu2 O152 89.9(6) . . ?
O21 Eu2 Te2 118.2(4) . . ?
O21 Eu2 O2W 78.1(6) . . ?
O21 Eu2 O35 142.1(5) . . ?
O21 Eu2 O47 74.6(5) . . ?
O21 Eu2 O51 71.0(5) . . ?
O21 Eu2 O126 81.8(5) . . ?
O21 Eu2 O146 142.5(5) . . ?
O21 Eu2 O152 130.8(5) . . ?
O28 Eu2 Te2 50.0(4) . . ?
O28 Eu2 O2W 76.2(6) . . ?
O28 Eu2 O21 77.7(5) . . ?
O28 Eu2 O35 101.0(5) . . ?
O28 Eu2 O47 67.3(6) . . ?
O28 Eu2 O51 135.1(5) . . ?
O28 Eu2 O126 140.0(5) . . ?
O28 Eu2 O146 73.3(5) . . ?
O28 Eu2 O152 145.4(6) . . ?
O35 Eu2 Te2 51.1(4) . . ?
O35 Eu2 O2W 139.1(6) . . ?
O35 Eu2 O47 70.3(5) . . ?
O35 Eu2 O51 123.5(5) . . ?
O35 Eu2 O126 75.4(5) . . ?
O35 Eu2 O152 69.2(5) . . ?
O47 Eu2 Te2 57.9(3) . . ?
O47 Eu2 O2W 138.0(6) . . ?
O47 Eu2 O51 130.0(5) . . ?
O47 Eu2 O126 74.3(5) . . ?
O47 Eu2 O152 132.1(5) . . ?
O51 Eu2 Te2 170.6(3) . . ?
O126 Eu2 Te2 116.0(4) . . ?
O126 Eu2 O51 65.9(5) . . ?
O126 Eu2 O152 71.6(5) . . ?
O146 Eu2 Te2 56.2(5) . . ?
O146 Eu2 O2W 72.4(6) . . ?
O146 Eu2 O35 68.0(6) . . ?
O146 Eu2 O47 114.0(6) . . ?
O146 Eu2 O51 115.5(6) . . ?
O146 Eu2 O126 135.4(6) . . ?
O146 Eu2 O152 72.2(6) . . ?
O152 Eu2 Te2 110.6(4) . . ?
O152 Eu2 O51 60.6(5) . . ?
O4W Eu3 Te3 107.1(4) . . ?
O4W Eu3 O69 133.4(5) . . ?
O4W Eu3 O117 95.2(5) . . ?
O27 Eu3 Te3 116.7(3) . . ?
O27 Eu3 O4W 76.1(5) . . ?
O27 Eu3 O49 139.1(5) . . ?
O27 Eu3 O53 75.3(5) . . ?
O27 Eu3 O59 143.9(5) . . ?
O27 Eu3 O69 74.7(5) . . ?
O27 Eu3 O103 82.8(5) . . ?
O27 Eu3 O117 131.9(5) . . ?
O49 Eu3 Te3 55.4(3) . . ?
O49 Eu3 O4W 70.4(5) . . ?
O49 Eu3 O53 72.1(5) . . ?
O49 Eu3 O59 67.0(5) . . ?
O49 Eu3 O69 113.1(4) . . ?
O49 Eu3 O117 74.9(5) . . ?
O53 Eu3 Te3 50.0(3) . . ?
O53 Eu3 O4W 71.0(5) . . ?
O53 Eu3 O59 99.9(5) . . ?
O53 Eu3 O69 67.0(4) . . ?
O53 Eu3 O117 146.9(5) . . ?
O59 Eu3 Te3 50.0(3) . . ?
O59 Eu3 O4W 137.1(5) . . ?
O59 Eu3 O69 70.7(5) . . ?
O59 Eu3 O117 69.4(5) . . ?
O69 Eu3 Te3 57.7(3) . . ?
O92 Eu3 Te3 170.9(4) . . ?
O92 Eu3 O4W 68.9(5) . . ?
O92 Eu3 O27 71.0(5) . . ?
O92 Eu3 O49 115.8(5) . . ?
O92 Eu3 O53 132.3(5) . . ?
O92 Eu3 O59 127.1(5) . . ?
O92 Eu3 O69 131.1(5) . . ?
O92 Eu3 O103 67.2(5) . . ?
O92 Eu3 O117 62.0(5) . . ?
O103 Eu3 Te3 117.4(3) . . ?
O103 Eu3 O4W 135.5(5) . . ?
O103 Eu3 O49 138.0(5) . . ?
O103 Eu3 O53 139.7(5) . . ?
O103 Eu3 O59 78.6(5) . . ?
O103 Eu3 O69 74.9(4) . . ?
O103 Eu3 O117 70.8(5) . . ?
O117 Eu3 Te3 111.2(3) . . ?
O117 Eu3 O69 131.2(5) . . ?
O3W Eu4 Te4 109.0(4) . . ?
O3W Eu4 O13 69.1(5) . . ?
O3W Eu4 O90 133.6(5) . . ?
O3W Eu4 O100 134.0(5) . . ?
O3W Eu4 O114 70.7(5) . . ?
O3W Eu4 O172 95.7(5) . . ?
O10 Eu4 Te4 118.5(4) . . ?
O10 Eu4 O3W 75.1(5) . . ?
O10 Eu4 O13 70.8(5) . . ?
O10 Eu4 O63 144.3(5) . . ?
O10 Eu4 O90 81.5(5) . . ?
O10 Eu4 O100 76.1(5) . . ?
O10 Eu4 O114 140.1(5) . . ?
O10 Eu4 O172 131.0(5) . . ?
O13 Eu4 Te4 170.2(3) . . ?
O13 Eu4 O172 61.1(5) . . ?
O63 Eu4 Te4 49.3(4) . . ?
O63 Eu4 O3W 138.4(5) . . ?
O63 Eu4 O13 125.4(5) . . ?
O63 Eu4 O90 79.2(5) . . ?
O63 Eu4 O100 70.1(5) . . ?
O63 Eu4 O114 67.9(5) . . ?
O63 Eu4 O172 68.8(6) . . ?
O90 Eu4 Te4 117.3(4) . . ?
O90 Eu4 O13 65.6(5) . . ?
O90 Eu4 O100 75.0(5) . . ?
O90 Eu4 O114 137.8(5) . . ?
O90 Eu4 O172 70.8(5) . . ?
O100 Eu4 Te4 57.3(3) . . ?
O100 Eu4 O13 131.2(4) . . ?
O100 Eu4 O114 114.9(5) . . ?
O100 Eu4 O172 130.2(5) . . ?
O108 Eu4 Te4 48.4(4) . . ?
O108 Eu4 O3W 72.4(5) . . ?
O108 Eu4 O10 79.3(5) . . ?
O108 Eu4 O13 135.9(5) . . ?
O108 Eu4 O63 97.7(5) . . ?
O108 Eu4 O90 141.0(5) . . ?
O108 Eu4 O100 67.5(4) . . ?
O108 Eu4 O114 71.5(5) . . ?
O108 Eu4 O172 144.6(5) . . ?
O114 Eu4 Te4 57.6(4) . . ?
O114 Eu4 O13 113.6(5) . . ?
O114 Eu4 O172 73.1(5) . . ?
O172 Eu4 Te4 110.2(4) . . ?
O24 Te1 Eu1 162.7(4) . . ?
O24 Te1 O39 90.2(6) . . ?
O24 Te1 O50 91.7(7) . . ?
O39 Te1 Eu1 99.4(5) . . ?
O39 Te1 O50 98.6(8) . . ?
O50 Te1 Eu1 100.9(5) . . ?
O20 Te2 Eu2 101.4(5) . . ?
O20 Te2 O99 96.2(7) . . ?
O78 Te2 Eu2 164.5(6) . . ?
O78 Te2 O20 90.7(8) . . ?
O78 Te2 O99 91.5(8) . . ?
O99 Te2 Eu2 96.8(6) . . ?
O12 Te3 Eu3 100.1(5) . . ?
O12 Te3 O17 94.2(6) . . ?
O12 Te3 O87 89.4(7) . . ?
O17 Te3 Eu3 103.3(4) . . ?
O87 Te3 Eu3 161.1(4) . . ?
O87 Te3 O17 92.2(6) . . ?
O1 Te4 Eu4 101.2(4) . . ?
O41 Te4 Eu4 103.6(5) . . ?
O41 Te4 O1 95.2(6) . . ?
O128 Te4 Eu4 162.1(5) . . ?
O128 Te4 O1 88.6(6) . . ?
O128 Te4 O41 90.3(7) . . ?
W3 K1 W2 111.19(15) . . ?
W3 K1 W6 134.62(17) . . ?
W4 K1 W2 134.32(17) . . ?
W4 K1 W3 86.92(14) . . ?
W4 K1 W6 112.94(15) . . ?
W6 K1 W2 84.30(14) . . ?
O3 K1 W2 112.1(3) . . ?
O3 K1 W3 116.7(4) . . ?
O3 K1 W4 94.0(3) . . ?
O3 K1 W6 28.0(3) . . ?
O5 K1 W2 116.0(3) . . ?
O5 K1 W3 114.6(3) . . ?
O5 K1 W4 27.8(3) . . ?
O5 K1 W6 93.2(3) . . ?
O5 K1 O3 84.0(5) . . ?
O5 K1 O19 143.3(5) . . ?
O5 K1 O164 110.0(5) . . ?
O19 K1 W2 90.9(3) . . ?
O19 K1 W3 28.7(4) . . ?
O19 K1 W4 115.5(4) . . ?
O19 K1 W6 115.1(4) . . ?
O19 K1 O3 109.7(5) . . ?
O19 K1 O164 81.6(4) . . ?
O164 K1 W2 28.1(2) . . ?
O164 K1 W3 91.8(3) . . ?
O164 K1 W4 116.0(3) . . ?
O164 K1 W6 112.3(3) . . ?
O164 K1 O3 140.2(4) . . ?
O16W K2 W14 154.1(5) . 3_454 ?
O16W K2 O8 162.2(6) . 3_454 ?
O16W K2 O32 127.7(5) . 3_454 ?
O16W K2 O42 79.8(5) . . ?
O16W K2 O145 88.9(5) . 6_665 ?
O16W K2 O169 67.1(5) . . ?
O8 K2 W14 27.1(3) 3_454 3_454 ?
O8 K2 O32 52.0(4) 3_454 3_454 ?
O8 K2 O42 116.8(5) 3_454 . ?
O8 K2 O145 76.3(5) 3_454 6_665 ?
O8 K2 O169 117.7(5) 3_454 . ?
O32 K2 W14 26.7(3) 3_454 3_454 ?
O42 K2 W14 96.7(4) . 3_454 ?
O42 K2 O32 86.5(5) . 3_454 ?
O42 K2 O145 162.8(6) . 6_665 ?
O42 K2 O169 86.6(5) . . ?
O145 K2 W14 99.1(4) 6_665 3_454 ?
O145 K2 O32 110.6(5) 6_665 3_454 ?
O169 K2 W14 138.6(4) . 3_454 ?
O169 K2 O32 162.0(6) . 3_454 ?
O169 K2 O145 77.0(5) . 6_665 ?
W12 O1 W34 92.0(4) . . ?
W12 O1 W41 93.0(5) . . ?
W41 O1 W34 91.1(4) . . ?
Te4 O1 W12 113.4(6) . . ?
Te4 O1 W34 134.1(7) . . ?
Te4 O1 W41 123.0(6) . . ?
C18 O2 W4 117.2(14) . . ?
W6 O3 K1 110.0(6) . . ?
C23 O3 W6 126.0(13) . . ?
C23 O3 K1 115.1(11) . . ?
W29 O4 W22 121.3(7) . . ?
W4 O5 K1 110.5(6) . . ?
C17 O5 W4 123.9(11) . . ?
C17 O5 K1 118.3(11) . . ?
W11 O6 W25 144.3(9) . . ?
W22 O7 W1 152.2(10) . . ?
W14 O8 W27 118.8(7) . . ?
W14 O8 K2 111.0(6) . 2_565 ?
W27 O8 K2 122.7(6) . 2_565 ?
W4 O10 Eu4 164.0(8) . . ?
W33 O11 W21 121.6(8) . . ?
W20 O12 W22 92.3(5) . . ?
W20 O12 W29 92.7(5) . . ?
W22 O12 W29 89.1(5) . . ?
Te3 O12 W20 116.3(7) . . ?
Te3 O12 W22 121.0(6) . . ?
Te3 O12 W29 135.0(8) . . ?
C21 O13 Eu4 110.1(13) . . ?
W16 O14 W3 153.4(9) . . ?
W30 O15 W41 144.9(10) . . ?
W13 O16 W1 148.8(7) . . ?
W5 O17 W7 91.3(5) . . ?
W5 O17 W10 94.1(5) . . ?
W10 O17 W7 91.2(5) . . ?
Te3 O17 W5 112.1(6) . . ?
Te3 O17 W7 118.0(6) . . ?
Te3 O17 W10 138.9(8) . . ?
W37 O18 W9 122.3(8) . . ?
W3 O19 K1 108.3(8) . . ?
C2 O19 W3 124.8(15) . . ?
C2 O19 K1 121.6(15) . . ?
W21 O20 W28 93.1(5) . . ?
W21 O20 W33 91.3(6) . . ?
W28 O20 W33 88.7(5) . . ?
Te2 O20 W21 115.7(7) . . ?
Te2 O20 W28 121.3(8) . . ?
Te2 O20 W33 136.0(7) . . ?
W6 O21 Eu2 161.0(7) . . ?
W13 O22 W38 118.0(8) . . ?
W13 O23 W22 148.4(8) . . ?
W14 O24 W15 93.4(5) . . ?
W14 O24 W27 93.0(5) . . ?
W27 O24 W15 92.1(4) . . ?
Te1 O24 W14 112.2(6) . . ?
Te1 O24 W15 112.9(7) . . ?
Te1 O24 W27 142.3(7) . . ?
W38 O25 W10 147.0(10) . . ?
W24 O26 W16 152.8(9) . . ?
W3 O27 Eu3 166.6(8) . . ?
W18 O28 Eu2 170.1(9) . . ?
W10 O29 W5 123.8(9) . . ?
W28 O30 W31 149.2(10) . . ?
W6 O31 W14 149.8(9) . . ?
W14 O32 K2 90.1(6) . 2_565 ?
W31 O34 W42 119.7(9) . . ?
W21 O35 Eu2 157.6(8) . . ?
W26 O36 W18 150.3(9) . . ?
W7 O37 W4 151.4(6) . . ?
W25 O39 W35 91.8(6) . . ?
Te1 O39 W25 116.8(7) . . ?
Te1 O39 W35 124.8(8) . . ?
W9 O41 W16 91.0(6) . . ?
W9 O41 W37 94.1(6) . . ?
W37 O41 W16 90.2(5) . . ?
Te4 O41 W9 112.6(7) . . ?
Te4 O41 W16 117.7(7) . . ?
Te4 O41 W37 139.6(8) . . ?
W5 O42 K2 140.7(9) . . ?
W9 O43 W16 121.2(6) . . ?
W26 O44 W19 123.6(8) . . ?
W7 O45 W5 122.7(8) . . ?
W30 O46 W36 119.4(7) . . ?
W2 O47 Eu2 169.7(8) . . ?
W22 O48 W20 123.5(9) . . ?
W20 O49 Eu3 162.2(8) . . ?
W8 O50 W17 91.0(6) . . ?
W11 O50 W8 96.2(6) . . ?
W11 O50 W17 93.7(7) . . ?
Te1 O50 W8 121.2(9) . . ?
Te1 O50 W11 114.1(8) . . ?
Te1 O50 W17 132.5(8) . . ?
C15 O51 Eu2 107.7(12) . . ?
W4 O52 W23 141.5(9) . . ?
W1 O53 Eu3 169.5(9) . . ?
W14 O54 W15 119.3(8) . . ?
C7 O57 W2 114.4(15) . . ?
W17 O58 W11 118.6(7) . . ?
W5 O59 Eu3 158.7(8) . . ?
W9 O63 Eu4 159.9(9) . . ?
W27 O64 W32 147.7(10) . . ?
W39 O65 W19 121.4(9) . . ?
W18 O66 W15 147.4(8) . . ?
W35 O67 W18 153.8(9) . . ?
W4 O69 Eu3 171.4(7) . . ?
W14 O71 W8 150.1(9) . . ?
W10 O72 W7 122.0(8) . . ?
W6 O73 Eu1 170.2(7) . . ?
W34 O74 W37 159.2(9) . . ?
W17 O75 W8 126.2(9) . . ?
W31 O77 W40 120.9(9) . . ?
W31 O78 W40 91.0(6) . . ?
W42 O78 W31 91.1(5) . . ?
W42 O78 W40 91.1(6) . . ?
Te2 O78 W31 111.2(7) . . ?
Te2 O78 W40 113.8(8) . . ?
Te2 O78 W42 145.3(10) . . ?
W8 O79 W6 151.5(9) . . ?
W33 O80 W39 160.2(13) . . ?
W32 O81 W35 127.5(8) . . ?
C1 O82 H82 109.5 . . ?
W2 O83 Eu1 160.6(8) . . ?
W29 O84 W20 124.6(7) . . ?
W17 O85 W32 162.9(11) . . ?
W23 O86 W38 120.3(9) . . ?
W13 O87 W23 95.5(5) . . ?
W13 O87 W38 95.9(5) . . ?
W38 O87 W23 92.6(6) . . ?
Te3 O87 W13 115.6(8) . . ?
Te3 O87 W23 108.5(6) . . ?
Te3 O87 W38 139.2(7) . . ?
W15 O88 W27 121.1(8) . . ?
C24 O89 W6 120.0(13) . . ?
C22 O90 Eu4 118.8(11) . . ?
W27 O91 W17 145.4(9) . . ?
C10 O92 Eu3 114.2(12) . . ?
C3 O94 Eu1 122.9(12) . . ?
W18 O95 W40 147.0(8) . . ?
W19 O99 W26 93.7(6) . . ?
Te2 O99 W19 120.2(9) . . ?
Te2 O99 W26 121.2(9) . . ?
W3 O100 Eu4 173.1(6) . . ?
W40 O101 W42 123.4(9) . . ?
W3 O102 W24 143.6(9) . . ?
C9 O103 Eu3 119.5(11) . . ?
W18 O104 Eu1 169.3(8) . . ?
W12 O105 W9 142.6(8) . . ?
C1 O106 W3 114.5(15) . . ?
W38 O107 W29 145.4(10) . . ?
W1 O108 Eu4 165.5(9) . . ?
W36 O109 W34 144.5(10) . . ?
W29 O111 W10 159.0(10) . . ?
W36 O112 W37 144.9(10) . . ?
W33 O113 W28 122.7(11) . . ?
W12 O114 Eu4 159.0(9) . . ?
W8 O116 W11 118.8(7) . . ?
C11 O117 Eu3 121.0(11) . . ?
W34 O118 W41 126.8(8) . . ?
W21 O121 W28 119.7(9) . . ?
W13 O122 W23 120.4(8) . . ?
W23 O123 W7 148.6(9) . . ?
W30 O125 W24 121.8(8) . . ?
C16 O126 Eu2 118.2(13) . . ?
W35 O127 W25 123.0(8) . . ?
W30 O128 W24 93.9(5) . . ?
W30 O128 W36 93.9(5) . . ?
W36 O128 W24 92.2(6) . . ?
Te4 O128 W24 110.5(7) . . ?
Te4 O128 W30 114.0(8) . . ?
Te4 O128 W36 141.6(8) . . ?
W34 O129 W12 123.5(9) . . ?
W41 O132 W1 150.9(10) . . ?
W20 O134 W5 143.4(9) . . ?
W42 O135 W39 149.7(10) . . ?
W11 O136 Eu1 157.3(8) . . ?
W33 O138 W42 149.6(11) . . ?
W2 O139 W31 149.9(8) . . ?
W40 O140 W26 149.8(9) . . ?
W25 O141 Eu1 163.9(10) . . ?
W15 O142 W35 146.7(8) . . ?
C18 O144 H144 109.5 . . ?
W12 O145 K2 129.4(9) . 5_454 ?
W19 O146 Eu2 163.8(10) . . ?
W37 O147 W16 125.6(9) . . ?
W12 O148 W41 120.5(8) . . ?
W32 O150 W25 122.6(8) . . ?
C14 O152 Eu2 123.9(15) . . ?
W30 O154 W1 147.1(9) . . ?
C6 O155 H155 109.5 . . ?
W39 O156 W26 127.6(9) . . ?
W28 O160 W2 148.7(8) . . ?
W19 O162 W21 149.5(10) . . ?
W24 O163 W36 123.4(9) . . ?
W2 O164 K1 110.9(5) . . ?
C8 O164 W2 123.1(12) . . ?
C8 O164 K1 118.6(10) . . ?
C5 O165 Eu1 121.6(14) . . ?
C4 O166 Eu1 111.8(11) . . ?
C13 O167 H167 109.5 . . ?
C7 O168 H168 109.5 . . ?
C12 O169 K2 131.8(14) . . ?
C24 O170 H170 109.5 . . ?
C19 O171 H171 109.5 . . ?
C20 O172 Eu4 120.8(13) . . ?
O82 C1 O106 123(2) . . ?
O82 C1 C2 119(2) . . ?
O106 C1 C2 118(2) . . ?
O19 C2 C1 104(2) . . ?
O19 C2 H2 107.8 . . ?
O19 C2 C3 112.9(18) . . ?
C1 C2 H2 107.8 . . ?
C3 C2 C1 117(2) . . ?
C3 C2 H2 107.8 . . ?
O94 C3 C2 108.7(18) . . ?
O94 C3 H3 108.8 . . ?
O94 C3 C4 108.7(16) . . ?
C2 C3 H3 108.8 . . ?
C2 C3 C4 112.9(19) . . ?
C4 C3 H3 108.8 . . ?
O166 C4 H4 111.4 . . ?
C3 C4 O166 99.4(15) . . ?
C3 C4 H4 111.4 . . ?
C5 C4 O166 105.9(17) . . ?
C5 C4 C3 117(2) . . ?
C5 C4 H4 111.4 . . ?
O165 C5 H5 103.9 . . ?
C4 C5 O165 110(2) . . ?
C4 C5 H5 103.9 . . ?
C4 C5 C6 117(2) . . ?
C6 C5 O165 116(3) . . ?
C6 C5 H5 103.9 . . ?
O155 C6 C5 110(2) . . ?
O155 C6 H6A 109.7 . . ?
O155 C6 H6B 109.7 . . ?
C5 C6 H6A 109.7 . . ?
C5 C6 H6B 109.7 . . ?
H6A C6 H6B 108.2 . . ?
O57 C7 O168 123(2) . . ?
O57 C7 C8 121(2) . . ?
O168 C7 C8 116(3) . . ?
O164 C8 C7 103.5(19) . . ?
O164 C8 H8 108.4 . . ?
O164 C8 C9 110.1(19) . . ?
C7 C8 H8 108.4 . . ?
C7 C8 C9 117.6(19) . . ?
C9 C8 H8 108.4 . . ?
O103 C9 C8 103.7(16) . . ?
O103 C9 H9 112.5 . . ?
O103 C9 C10 108.6(17) . . ?
C8 C9 H9 112.5 . . ?
C10 C9 C8 106.6(18) . . ?
C10 C9 H9 112.5 . . ?
O92 C10 C9 108.9(17) . . ?
O92 C10 H10 111.0 . . ?
O92 C10 C11 103.8(17) . . ?
C9 C10 H10 111.0 . . ?
C9 C10 C11 110.9(18) . . ?
C11 C10 H10 111.0 . . ?
O117 C11 C10 106.8(16) . . ?
O117 C11 H11 108.2 . . ?
O117 C11 C12 112.1(17) . . ?
C10 C11 H11 108.2 . . ?
C12 C11 C10 113.0(17) . . ?
C12 C11 H11 108.2 . . ?
O169 C12 C11 112.2(17) . . ?
O169 C12 H12A 109.2 . . ?
O169 C12 H12B 109.2 . . ?
C11 C12 H12A 109.2 . . ?
C11 C12 H12B 109.2 . . ?
H12A C12 H12B 107.9 . . ?
O167 C13 H13A 110.6 . . ?
O167 C13 H13B 110.6 . . ?
O167 C13 C14 106(2) . . ?
H13A C13 H13B 108.8 . . ?
C14 C13 H13A 110.6 . . ?
C14 C13 H13B 110.6 . . ?
O152 C14 H14 108.8 . . ?
O152 C14 C15 103(2) . . ?
C13 C14 O152 115(2) . . ?
C13 C14 H14 108.8 . . ?
C13 C14 C15 112(2) . . ?
C15 C14 H14 108.8 . . ?
O51 C15 C14 109(2) . . ?
O51 C15 H15 108.3 . . ?
O51 C15 C16 106.0(18) . . ?
C14 C15 H15 108.3 . . ?
C16 C15 C14 117(2) . . ?
C16 C15 H15 108.3 . . ?
O126 C16 C15 108.7(17) . . ?
O126 C16 H16 108.6 . . ?
O126 C16 C17 108.2(18) . . ?
C15 C16 H16 108.6 . . ?
C15 C16 C17 113.9(19) . . ?
C17 C16 H16 108.6 . . ?
O5 C17 C16 110.8(18) . . ?
O5 C17 H17 108.8 . . ?
O5 C17 C18 107.6(18) . . ?
C16 C17 H17 108.8 . . ?
C16 C17 C18 112.1(19) . . ?
C18 C17 H17 108.8 . . ?
O2 C18 C17 113(2) . . ?
O144 C18 O2 126(2) . . ?
O144 C18 C17 121(3) . . ?
O171 C19 H19A 107.7 . . ?
O171 C19 H19B 107.7 . . ?
O171 C19 C20 119(3) . . ?
H19A C19 H19B 107.1 . . ?
C20 C19 H19A 107.7 . . ?
C20 C19 H19B 107.7 . . ?
O172 C20 C19 103(2) . . ?
O172 C20 H20 111.1 . . ?
O172 C20 C21 108.3(18) . . ?
C19 C20 H20 111.1 . . ?
C21 C20 C19 112.3(19) . . ?
C21 C20 H20 111.1 . . ?
O13 C21 H21 108.9 . . ?
O13 C21 C22 100.5(16) . . ?
C20 C21 O13 105.3(16) . . ?
C20 C21 H21 108.9 . . ?
C20 C21 C22 123(2) . . ?
C22 C21 H21 108.9 . . ?
O90 C22 C21 109.3(16) . . ?
O90 C22 H22 107.3 . . ?
O90 C22 C23 109.6(17) . . ?
C21 C22 H22 107.3 . . ?
C23 C22 C21 115.7(19) . . ?
C23 C22 H22 107.3 . . ?
O3 C23 C22 108.9(16) . . ?
O3 C23 H23 108.4 . . ?
O3 C23 C24 106.4(15) . . ?
C22 C23 H23 108.4 . . ?
C22 C23 C24 116.0(18) . . ?
C24 C23 H23 108.4 . . ?
O89 C24 C23 113.7(16) . . ?
O170 C24 O89 128(2) . . ?
O170 C24 C23 118(2) . . ?

loop_
_geom_bond_atom_site_label_1
_geom_bond_atom_site_label_2
_geom_bond_distance
_geom_bond_site_symmetry_2
_geom_bond_publ_flag
W1 O7 2.125(13) . ?
W1 O16 1.956(15) . ?
W1 O53 1.664(14) . ?
W1 O108 1.756(13) . ?
W1 O132 2.143(14) . ?
W1 O154 2.019(18) . ?
W2 K1 3.867(6) . ?
W2 O47 1.801(14) . ?
W2 O57 2.142(15) . ?
W2 O83 1.728(14) . ?
W2 O139 1.880(15) . ?
W2 O160 2.209(15) . ?
W2 O164 1.952(12) . ?
W3 K1 3.764(7) . ?
W3 O14 2.135(15) . ?
W3 O19 1.904(16) . ?
W3 O27 1.753(16) . ?
W3 O100 1.764(13) . ?
W3 O102 1.913(16) . ?
W3 O106 2.101(17) . ?
W4 K1 3.743(6) . ?
W4 O2 2.115(15) . ?
W4 O5 1.864(13) . ?
W4 O10 1.762(15) . ?
W4 O37 2.190(13) . ?
W4 O52 1.972(14) . ?
W4 O69 1.700(13) . ?
W5 O17 2.301(13) . ?
W5 O29 2.063(18) . ?
W5 O42 1.763(16) . ?
W5 O45 1.969(15) . ?
W5 O59 1.736(13) . ?
W5 O134 1.970(16) . ?
W6 K1 3.849(6) . ?
W6 O3 1.920(14) . ?
W6 O21 1.732(14) . ?
W6 O31 1.871(14) . ?
W6 O73 1.684(14) . ?
W6 O79 2.123(17) . ?
W6 O89 2.143(17) . ?
W7 O17 2.441(15) . ?
W7 O37 1.758(13) . ?
W7 O45 1.897(15) . ?
W7 O55 1.688(14) . ?
W7 O72 2.024(19) . ?
W7 O123 1.960(15) . ?
W8 O50 2.338(17) . ?
W8 O71 1.938(15) . ?
W8 O75 1.924(15) . ?
W8 O79 1.814(17) . ?
W8 O110 1.724(15) . ?
W8 O116 1.917(14) . ?
W9 O9 1.688(15) . ?
W9 O18 2.054(17) . ?
W9 O41 2.279(16) . ?
W9 O43 1.940(14) . ?
W9 O63 1.790(14) . ?
W9 O105 1.950(14) . ?
W10 O17 2.358(13) . ?
W10 O25 2.039(15) . ?
W10 O29 1.800(17) . ?
W10 O72 1.90(2) . ?
W10 O93 1.735(15) . ?
W10 O111 1.968(15) . ?
W11 O6 1.867(15) . ?
W11 O33 1.705(15) . ?
W11 O50 2.215(18) . ?
W11 O58 2.092(16) . ?
W11 O116 2.021(16) . ?
W11 O136 1.796(15) . ?
W12 O1 2.350(15) . ?
W12 O105 1.928(14) . ?
W12 O114 1.725(14) . ?
W12 O129 2.160(19) . ?
W12 O145 1.781(16) . ?
W12 O148 1.972(15) . ?
W13 O16 1.903(14) . ?
W13 O22 1.907(17) . ?
W13 O23 1.872(17) . ?
W13 O87 2.225(15) . ?
W13 O119 1.714(13) . ?
W13 O122 1.945(15) . ?
W14 K2 3.833(7) 2_565 ?
W14 O8 1.873(14) . ?
W14 O24 2.304(15) . ?
W14 O31 1.989(16) . ?
W14 O32 1.720(15) . ?
W14 O54 1.898(16) . ?
W14 O71 1.893(16) . ?
W15 O24 2.349(14) . ?
W15 O54 2.026(15) . ?
W15 O56 1.681(14) . ?
W15 O66 1.967(15) . ?
W15 O88 1.859(15) . ?
W15 O142 1.908(17) . ?
W16 O14 1.795(15) . ?
W16 O26 2.015(16) . ?
W16 O41 2.467(16) . ?
W16 O43 1.951(15) . ?
W16 O147 1.950(16) . ?
W16 O157 1.633(15) . ?
W17 O50 2.465(18) . ?
W17 O58 1.880(17) . ?
W17 O75 1.918(15) . ?
W17 O85 1.840(17) . ?
W17 O91 2.032(17) . ?
W17 O143 1.686(17) . ?
W18 O28 1.821(13) . ?
W18 O36 2.072(15) . ?
W18 O66 1.900(15) . ?
W18 O67 2.006(18) . ?
W18 O95 1.896(17) . ?
W18 O104 1.779(14) . ?
W19 O44 2.023(19) . ?
W19 O65 2.154(18) . ?
W19 O97 1.733(17) . ?
W19 O99 2.216(19) . ?
W19 O146 1.764(16) . ?
W19 O162 1.885(16) . ?
W20 O12 2.287(14) . ?
W20 O48 1.959(18) . ?
W20 O49 1.742(13) . ?
W20 O84 2.111(16) . ?
W20 O134 1.888(15) . ?
W20 O137 1.668(16) . ?
W21 O11 2.058(15) . ?
W21 O20 2.262(16) . ?
W21 O35 1.757(13) . ?
W21 O68 1.840(17) . ?
W21 O121 1.961(15) . ?
W21 O162 1.922(16) . ?
W22 O4 2.088(15) . ?
W22 O7 1.765(14) . ?
W22 O12 2.448(14) . ?
W22 O23 1.965(18) . ?
W22 O48 1.918(19) . ?
W22 O96 1.742(15) . ?
W23 O52 1.973(14) . ?
W23 O86 1.858(16) . ?
W23 O87 2.356(17) . ?
W23 O98 1.719(15) . ?
W23 O122 1.964(16) . ?
W23 O123 1.890(15) . ?
W24 O26 1.800(17) . ?
W24 O62 1.699(16) . ?
W24 O102 2.005(17) . ?
W24 O125 1.948(15) . ?
W24 O128 2.351(16) . ?
W24 O163 1.843(16) . ?
W25 O6 1.981(16) . ?
W25 O39 2.323(14) . ?
W25 O120 1.684(18) . ?
W25 O127 1.982(17) . ?
W25 O141 1.756(16) . ?
W25 O150 2.060(17) . ?
W26 O36 1.834(14) . ?
W26 O44 1.843(18) . ?
W26 O99 2.452(19) . ?
W26 O140 1.955(17) . ?
W26 O156 1.974(17) . ?
W26 O159 1.669(16) . ?
W27 O8 2.047(14) . ?
W27 O24 2.349(13) . ?
W27 O64 1.754(17) . ?
W27 O88 2.023(18) . ?
W27 O91 1.832(17) . ?
W27 O151 1.678(16) . ?
W28 O20 2.412(15) . ?
W28 O30 1.881(18) . ?
W28 O38 1.753(15) . ?
W28 O113 2.020(18) . ?
W28 O121 1.966(19) . ?
W28 O160 1.755(13) . ?
W29 O4 1.862(16) . ?
W29 O12 2.461(14) . ?
W29 O61 1.749(18) . ?
W29 O84 1.767(15) . ?
W29 O107 2.003(19) . ?
W29 O111 1.857(15) . ?
W30 O15 1.910(17) . ?
W30 O46 1.900(16) . ?
W30 O60 1.713(17) . ?
W30 O125 1.938(17) . ?
W30 O128 2.294(15) . ?
W30 O154 1.858(16) . ?
W31 O30 1.955(18) . ?
W31 O34 1.821(18) . ?
W31 O77 1.939(16) . ?
W31 O78 2.379(16) . ?
W31 O139 1.979(15) . ?
W31 O161 1.68(2) . ?
W32 O64 2.092(17) . ?
W32 O81 1.85(2) . ?
W32 O85 1.963(17) . ?
W32 O149 1.69(2) . ?
W32 O150 1.858(17) . ?
W33 O11 1.839(18) . ?
W33 O20 2.490(16) . ?
W33 O80 1.866(18) . ?
W33 O113 1.883(19) . ?
W33 O138 1.90(3) . ?
W33 O153 1.686(17) . ?
W34 O1 2.450(12) . ?
W34 O74 1.841(16) . ?
W34 O109 1.987(18) . ?
W34 O118 1.844(17) . ?
W34 O129 1.76(2) . ?
W34 O133 1.697(16) . ?
W35 O39 2.428(18) . ?
W35 O40 1.671(16) . ?
W35 O67 1.877(18) . ?
W35 O81 1.993(17) . ?
W35 O127 1.901(18) . ?
W35 O142 1.940(17) . ?
W36 O46 2.013(17) . ?
W36 O109 1.895(16) . ?
W36 O112 1.824(17) . ?
W36 O124 1.659(16) . ?
W36 O128 2.328(14) . ?
W36 O163 1.985(19) . ?
W37 O18 1.827(17) . ?
W37 O41 2.364(16) . ?
W37 O74 1.982(15) . ?
W37 O76 1.697(18) . ?
W37 O112 2.055(17) . ?
W37 O147 1.900(16) . ?
W38 O22 2.025(17) . ?
W38 O25 1.816(15) . ?
W38 O86 2.030(17) . ?
W38 O87 2.312(15) . ?
W38 O107 1.857(19) . ?
W38 O131 1.764(15) . ?
W39 O65 1.78(2) . ?
W39 O70 1.68(2) . ?
W39 O80 1.961(19) . ?
W39 O135 1.972(19) . ?
W39 O156 1.870(19) . ?
W40 O77 1.964(18) . ?
W40 O78 2.38(2) . ?
W40 O95 1.990(16) . ?
W40 O101 1.873(18) . ?
W40 O130 1.69(2) . ?
W40 O140 1.872(16) . ?
W41 O1 2.372(12) . ?
W41 O15 1.96(2) . ?
W41 O115 1.738(15) . ?
W41 O118 2.004(16) . ?
W41 O132 1.757(16) . ?
W41 O148 1.973(16) . ?
W42 O34 2.08(2) . ?
W42 O78 2.347(14) . ?
W42 O101 1.96(2) . ?
W42 O135 1.857(17) . ?
W42 O138 1.94(2) . ?
W42 O158 1.707(19) . ?
Eu1 Te1 3.841(2) . ?
Eu1 O1W 2.398(16) . ?
Eu1 O73 2.561(14) . ?
Eu1 O83 2.445(13) . ?
Eu1 O94 2.490(15) . ?
Eu1 O104 2.351(14) . ?
Eu1 O136 2.418(16) . ?
Eu1 O141 2.436(15) . ?
Eu1 O165 2.476(18) . ?
Eu1 O166 2.493(15) . ?
Eu2 Te2 3.853(2) . ?
Eu2 O2W 2.480(15) . ?
Eu2 O21 2.422(14) . ?
Eu2 O28 2.329(13) . ?
Eu2 O35 2.451(14) . ?
Eu2 O47 2.473(14) . ?
Eu2 O51 2.534(14) . ?
Eu2 O126 2.504(16) . ?
Eu2 O146 2.422(16) . ?
Eu2 O152 2.508(19) . ?
Eu3 Te3 3.8627(19) . ?
Eu3 O4W 2.509(17) . ?
Eu3 O27 2.424(16) . ?
Eu3 O49 2.448(12) . ?
Eu3 O53 2.471(14) . ?
Eu3 O59 2.473(14) . ?
Eu3 O69 2.548(13) . ?
Eu3 O92 2.409(15) . ?
Eu3 O103 2.429(13) . ?
Eu3 O117 2.510(14) . ?
Eu4 Te4 3.846(2) . ?
Eu4 O3W 2.446(15) . ?
Eu4 O10 2.411(15) . ?
Eu4 O13 2.500(16) . ?
Eu4 O63 2.416(15) . ?
Eu4 O90 2.456(13) . ?
Eu4 O100 2.478(13) . ?
Eu4 O108 2.383(14) . ?
Eu4 O114 2.492(14) . ?
Eu4 O172 2.565(16) . ?
Te1 O24 1.852(14) . ?
Te1 O39 1.856(14) . ?
Te1 O50 1.911(18) . ?
Te2 O20 1.827(17) . ?
Te2 O78 1.808(17) . ?
Te2 O99 1.902(16) . ?
Te3 O12 1.877(14) . ?
Te3 O17 1.905(14) . ?
Te3 O87 1.905(15) . ?
Te4 O1 1.903(12) . ?
Te4 O41 1.899(16) . ?
Te4 O128 1.874(14) . ?
K1 O3 2.744(16) . ?
K1 O5 2.658(16) . ?
K1 O19 2.704(18) . ?
K1 O164 2.714(15) . ?
K2 O16W 2.73(2) . ?
K2 O8 2.740(16) 3_454 ?
K2 O32 3.421(17) 3_454 ?
K2 O42 2.755(16) . ?
K2 O145 2.879(17) 6_665 ?
K2 O169 2.830(18) . ?
O2 C18 1.32(3) . ?
O3 C23 1.41(2) . ?
O5 C17 1.44(2) . ?
O13 C21 1.49(2) . ?
O19 C2 1.40(3) . ?
O51 C15 1.49(3) . ?
O57 C7 1.25(3) . ?
O82 H82 0.8200 . ?
O82 C1 1.27(3) . ?
O89 C24 1.26(2) . ?
O90 C22 1.43(3) . ?
O92 C10 1.45(2) . ?
O94 C3 1.39(3) . ?
O103 C9 1.49(3) . ?
O106 C1 1.28(3) . ?
O117 C11 1.46(2) . ?
O126 C16 1.44(2) . ?
O144 H144 0.8200 . ?
O144 C18 1.26(3) . ?
O152 C14 1.49(3) . ?
O155 H155 0.8200 . ?
O155 C6 1.352(13) . ?
O164 C8 1.45(2) . ?
O165 C5 1.50(3) . ?
O166 C4 1.56(2) . ?
O167 H167 0.8200 . ?
O167 C13 1.366(13) . ?
O168 H168 0.8200 . ?
O168 C7 1.33(3) . ?
O169 C12 1.43(3) . ?
O170 H170 0.8200 . ?
O170 C24 1.255(13) . ?
O171 H171 0.8200 . ?
O171 C19 1.237(13) . ?
O172 C20 1.43(2) . ?
C1 C2 1.56(3) . ?
C2 H2 0.9800 . ?
C2 C3 1.47(3) . ?
C3 H3 0.9800 . ?
C3 C4 1.532(13) . ?
C4 H4 0.9800 . ?
C4 C5 1.47(3) . ?
C5 H5 0.9800 . ?
C5 C6 1.47(4) . ?
C6 H6A 0.9700 . ?
C6 H6B 0.9700 . ?
C7 C8 1.49(3) . ?
C8 H8 0.9800 . ?
C8 C9 1.59(3) . ?
C9 H9 0.9800 . ?
C9 C10 1.53(3) . ?
C10 H10 0.9800 . ?
C10 C11 1.58(3) . ?
C11 H11 0.9800 . ?
C11 C12 1.56(3) . ?
C12 H12A 0.9700 . ?
C12 H12B 0.9700 . ?
C13 H13A 0.9700 . ?
C13 H13B 0.9700 . ?
C13 C14 1.44(3) . ?
C14 H14 0.9800 . ?
C14 C15 1.55(4) . ?
C15 H15 0.9800 . ?
C15 C16 1.50(3) . ?
C16 H16 0.9800 . ?
C16 C17 1.54(3) . ?
C17 H17 0.9800 . ?
C17 C18 1.54(3) . ?
C19 H19A 0.9700 . ?
C19 H19B 0.9700 . ?
C19 C20 1.63(3) . ?
C20 H20 0.9800 . ?
C20 C21 1.48(3) . ?
C21 H21 0.9800 . ?
C21 C22 1.56(3) . ?
C22 H22 0.9800 . ?
C22 C23 1.51(3) . ?
C23 H23 0.9800 . ?
C23 C24 1.52(3) . ?

loop_
_geom_hbond_atom_site_label_D
_geom_hbond_atom_site_label_H
_geom_hbond_atom_site_label_A
_geom_hbond_distance_DH
_geom_hbond_distance_HA
_geom_hbond_distance_DA
_geom_hbond_angle_DHA
_geom_hbond_site_symmetry_A
_geom_hbond_publ_flag
O82 H82 O17W 0.82 2.23 2.84(3) 131.4 5_454 yes
O82 H82 O168 0.82 2.59 3.36(3) 156.0 . yes
O144 H144 O11W 0.82 2.28 2.68(4) 110.7 5_454 yes
O144 H144 O13W 0.82 2.66 3.20(3) 125.0 2_564 yes
O155 H155 O33 0.82 2.18 3.00(3) 177.7 . yes
O167 H167 O18W 0.82 2.32 2.83(2) 121.3 3_454 yes
O167 H167 O44 0.82 2.53 3.23(2) 144.8 3_454 yes
O168 H168 O17W 0.82 1.99 2.53(3) 122.1 5_454 yes
O168 H168 O82 0.82 2.57 3.36(3) 162.0 . yes

loop_
_twin_individual_id
_twin_individual_mass_fraction_refined
1 0.768(5)
2 0.232(5)

loop_
_smtbx_masks_void_nr
_smtbx_masks_void_average_x
_smtbx_masks_void_average_y
_smtbx_masks_void_average_z
_smtbx_masks_void_volume
_smtbx_masks_void_count_electrons
_smtbx_masks_void_content
1 -0.133 -0.519 -0.512 20991.3 3701.8 ?
